data_4089382
loop_
_publ_author_name
'Salembier, H\'elori'
'Mauldin, Joshua'
'Hammond, Tom'
'Wallace, Rodney'
'Alqassab, Essa'
'Hall, Michael B.'
'P\'erez, Lisa M.'
'Chen, Yuen-Jing Alexis'
'Turner, Katherine E.'
'Bockoven, Eric'
'Brennessel, William'
'Chin, Robert M.'

_publ_section_title
;
 Diruthenium Naphthalene and Anthracene Complexes Containing a Doubly
 Linked Dicyclopentadienyl Ligand
;
_journal_issue 13
_journal_name_full Organometallics
_journal_page_first 4838
_journal_paper_doi 10.1021/om300384d
_journal_volume 31
_journal_year 2012
_chemical_formula_moiety 'C60 H56 Ru4, 4(C F3 O3 S), 2(C2 H3 N), H2 O'
_chemical_formula_sum 'C68 H64 F12 N2 O13 Ru4 S4'
_chemical_formula_weight 1877.73
_chemical_name_common unimc10
_space_group_IT_number 2
_space_group_name_Hall '-P 1'
_space_group_name_H-M_alt 'P -1'
_symmetry_cell_setting triclinic
_symmetry_space_group_name_H-M 'P -1'
_atom_sites_solution_hydrogens geom
_atom_sites_solution_primary direct
_atom_sites_solution_secondary difmap
_audit_creation_method SHELXL-97
_cell_angle_alpha 93.529(4)
_cell_angle_beta 90.480(3)
_cell_angle_gamma 106.934(4)
_cell_formula_units_Z 2
_cell_length_a 12.721(2)
_cell_length_b 15.090(3)
_cell_length_c 18.288(4)
_cell_measurement_reflns_used 3847
_cell_measurement_temperature 100.0(1)
_cell_measurement_theta_max 37.80
_cell_measurement_theta_min 2.97
_cell_volume 3350.7(11)
_computing_cell_refinement 'SAINT (Bruker, 2009)'
_computing_data_collection 'APEX2 (Bruker, 2010)'
_computing_data_reduction 'SAINT (Bruker, 2009)'
_computing_molecular_graphics 'SHELXTL (Sheldrick, 2008)'
_computing_publication_material 'SHELXTL (Sheldrick, 2008)'
_computing_structure_refinement 'SHELXL-97 (Sheldrick, 2008)'
_computing_structure_solution 'SIR97 (Altomare et al., 1999)'
_diffrn_ambient_temperature 100.0(1)
_diffrn_measured_fraction_theta_full 0.989
_diffrn_measured_fraction_theta_max 0.989
_diffrn_measurement_device_type 'Bruker SMART APEX II CCD Platform'
_diffrn_measurement_method 'area detector, \w scans per \f'
_diffrn_radiation_monochromator graphite
_diffrn_radiation_source 'fine-focus sealed tube'
_diffrn_radiation_type MoK\a
_diffrn_radiation_wavelength 0.71073
_diffrn_reflns_av_R_equivalents 0.0782
_diffrn_reflns_av_sigmaI/netI 0.0749
_diffrn_reflns_limit_h_max 20
_diffrn_reflns_limit_h_min -20
_diffrn_reflns_limit_k_max 24
_diffrn_reflns_limit_k_min -24
_diffrn_reflns_limit_l_max 29
_diffrn_reflns_limit_l_min 0
_diffrn_reflns_number 182127
_diffrn_reflns_theta_full 34.97
_diffrn_reflns_theta_max 34.97
_diffrn_reflns_theta_min 1.12
_diffrn_standards_number 0
_exptl_absorpt_coefficient_mu 1.110
_exptl_absorpt_correction_T_max 0.9165
_exptl_absorpt_correction_T_min 0.7613
_exptl_absorpt_correction_type multi-scan
_exptl_absorpt_process_details 'TWINABS (Sheldrick, 2008)'
_exptl_crystal_colour colorless
_exptl_crystal_density_diffrn 1.861
_exptl_crystal_density_method 'not measured'
_exptl_crystal_description block
_exptl_crystal_F_000 1876
_exptl_crystal_size_max 0.26
_exptl_crystal_size_mid 0.22
_exptl_crystal_size_min 0.08
_refine_diff_density_max 2.833
_refine_diff_density_min -2.307
_refine_diff_density_rms 0.192
_refine_ls_extinction_method none
_refine_ls_goodness_of_fit_ref 1.068
_refine_ls_hydrogen_treatment constr
_refine_ls_matrix_type full
_refine_ls_number_parameters 937
_refine_ls_number_reflns 29121
_refine_ls_number_restraints 0
_refine_ls_restrained_S_all 1.068
_refine_ls_R_factor_all 0.0699
_refine_ls_R_factor_gt 0.0545
_refine_ls_shift/su_max 0.001
_refine_ls_shift/su_mean 0.000
_refine_ls_structure_factor_coef Fsqd
_refine_ls_weighting_details 'calc w=1/[\s^2^(Fo^2^)+(0.0443P)^2^+9.7229P] where P=(Fo^2^+2Fc^2^)/3'
_refine_ls_weighting_scheme calc
_refine_ls_wR_factor_gt 0.1326
_refine_ls_wR_factor_ref 0.1398
_reflns_number_gt 23683
_reflns_number_total 29121
_reflns_threshold_expression >2sigma(I)
_cod_data_source_file om300384d_si_002.cif
_cod_data_source_block 5
_cod_original_cell_volume 3350.8(11)
_cod_original_sg_symbol_H-M P-1
_cod_database_code 4089382

loop_
_symmetry_equiv_pos_as_xyz
'x, y, z'
'-x, -y, -z'

loop_
_atom_site_label
_atom_site_type_symbol
_atom_site_fract_x
_atom_site_fract_y
_atom_site_fract_z
_atom_site_U_iso_or_equiv
_atom_site_adp_type
_atom_site_occupancy
_atom_site_symmetry_multiplicity
_atom_site_calc_flag
_atom_site_refinement_flags
Ru1 Ru 0.21923(2) 0.320089(19) 0.433164(15) 0.01220(5) Uani 1 1 d .
Ru2 Ru 0.51190(2) 0.242809(19) 0.498281(15) 0.01212(5) Uani 1 1 d .
C1 C 0.3086(3) 0.4390(3) 0.37080(19) 0.0148(6) Uani 1 1 d .
H1 H 0.3311 0.4370 0.3215 0.018 Uiso 1 1 calc R
C2 C 0.2020(3) 0.4452(3) 0.3865(2) 0.0151(6) Uani 1 1 d .
H2 H 0.1540 0.4496 0.3478 0.018 Uiso 1 1 calc R
C3 C 0.1665(3) 0.4447(3) 0.4598(2) 0.0153(6) Uani 1 1 d .
H3 H 0.0954 0.4497 0.4703 0.018 Uiso 1 1 calc R
C4 C 0.2377(3) 0.4366(3) 0.51735(19) 0.0144(6) Uani 1 1 d .
H4 H 0.2132 0.4334 0.5663 0.017 Uiso 1 1 calc R
C5 C 0.5590(3) 0.3460(2) 0.59331(19) 0.0143(6) Uani 1 1 d .
H5 H 0.5319 0.3406 0.6416 0.017 Uiso 1 1 calc R
C6 C 0.6486(3) 0.3125(3) 0.5736(2) 0.0159(6) Uani 1 1 d .
H6 H 0.6830 0.2859 0.6090 0.019 Uiso 1 1 calc R
C7 C 0.6869(3) 0.3187(2) 0.5010(2) 0.0153(6) Uani 1 1 d .
H7 H 0.7477 0.2969 0.4881 0.018 Uiso 1 1 calc R
C8 C 0.6354(3) 0.3567(2) 0.44809(19) 0.0139(6) Uani 1 1 d .
H8 H 0.6597 0.3584 0.3991 0.017 Uiso 1 1 calc R
C9 C 0.5030(3) 0.4496(2) 0.41783(17) 0.0111(5) Uani 1 1 d .
H9 H 0.5149 0.4319 0.3656 0.013 Uiso 1 1 calc R
C10 C 0.4295(3) 0.4401(2) 0.56270(18) 0.0112(5) Uani 1 1 d .
H10 H 0.3906 0.4136 0.6073 0.013 Uiso 1 1 calc R
C11 C 0.3816(3) 0.4359(2) 0.42893(18) 0.0116(5) Uani 1 1 d .
C12 C 0.3453(3) 0.4334(2) 0.50187(17) 0.0101(5) Uani 1 1 d .
C13 C 0.5102(3) 0.3876(2) 0.54057(18) 0.0112(5) Uani 1 1 d .
C14 C 0.5476(3) 0.3924(2) 0.46764(18) 0.0122(5) Uani 1 1 d .
C21 C 0.2267(3) 0.1814(3) 0.3924(2) 0.0159(6) Uani 1 1 d .
C22 C 0.1911(3) 0.1760(2) 0.46672(19) 0.0144(6) Uani 1 1 d .
C23 C 0.0914(3) 0.2008(3) 0.4706(2) 0.0177(6) Uani 1 1 d .
H23 H 0.0503 0.2035 0.5134 0.021 Uiso 1 1 calc R
C24 C 0.0646(3) 0.2207(3) 0.3993(2) 0.0204(7) Uani 1 1 d .
H24 H 0.0016 0.2385 0.3861 0.025 Uiso 1 1 calc R
C25 C 0.1471(3) 0.2095(3) 0.3503(2) 0.0201(7) Uani 1 1 d .
H25 H 0.1492 0.2189 0.2994 0.024 Uiso 1 1 calc R
C26 C 0.3888(3) 0.1382(2) 0.4275(2) 0.0156(6) Uani 1 1 d .
C27 C 0.3533(3) 0.1325(2) 0.5019(2) 0.0146(6) Uani 1 1 d .
C28 C 0.4363(3) 0.1110(3) 0.5445(2) 0.0177(6) Uani 1 1 d .
H28 H 0.4347 0.1033 0.5957 0.021 Uiso 1 1 calc R
C29 C 0.5220(3) 0.1030(3) 0.4970(2) 0.0202(7) Uani 1 1 d .
H29 H 0.5872 0.0891 0.5111 0.024 Uiso 1 1 calc R
C30 C 0.4927(3) 0.1196(3) 0.4251(2) 0.0193(7) Uani 1 1 d .
H30 H 0.5350 0.1186 0.3826 0.023 Uiso 1 1 calc R
C31 C 0.3201(3) 0.1487(3) 0.3629(2) 0.0179(7) Uani 1 1 d .
C32 C 0.3892(4) 0.2139(3) 0.3084(2) 0.0226(8) Uani 1 1 d .
H32A H 0.4199 0.2760 0.3327 0.034 Uiso 1 1 calc R
H32B H 0.3425 0.2174 0.2664 0.034 Uiso 1 1 calc R
H32C H 0.4491 0.1899 0.2914 0.034 Uiso 1 1 calc R
C33 C 0.2704(4) 0.0516(3) 0.3240(2) 0.0238(8) Uani 1 1 d .
H33A H 0.2229 0.0108 0.3577 0.036 Uiso 1 1 calc R
H33B H 0.3297 0.0257 0.3088 0.036 Uiso 1 1 calc R
H33C H 0.2270 0.0566 0.2807 0.036 Uiso 1 1 calc R
C34 C 0.2426(3) 0.1372(2) 0.52693(19) 0.0142(6) Uani 1 1 d .
C35 C 0.2495(3) 0.1933(3) 0.6003(2) 0.0184(7) Uani 1 1 d .
H35A H 0.2919 0.2580 0.5949 0.028 Uiso 1 1 calc R
H35B H 0.2859 0.1671 0.6372 0.028 Uiso 1 1 calc R
H35C H 0.1753 0.1907 0.6160 0.028 Uiso 1 1 calc R
C36 C 0.1692(3) 0.0365(3) 0.5348(2) 0.0187(7) Uani 1 1 d .
H36A H 0.1621 0.0010 0.4874 0.028 Uiso 1 1 calc R
H36B H 0.0963 0.0377 0.5508 0.028 Uiso 1 1 calc R
H36C H 0.2029 0.0073 0.5711 0.028 Uiso 1 1 calc R
Ru3 Ru 0.22411(2) 0.83875(2) 0.072002(15) 0.01232(5) Uani 1 1 d .
Ru4 Ru 0.51288(2) 0.745206(19) 0.016135(15) 0.01228(5) Uani 1 1 d .
C41 C 0.2338(3) 0.9289(2) -0.02069(19) 0.0129(5) Uani 1 1 d .
H41 H 0.2041 0.9108 -0.0690 0.015 Uiso 1 1 calc R
C42 C 0.1683(3) 0.9532(3) 0.0348(2) 0.0162(6) Uani 1 1 d .
H42 H 0.0959 0.9546 0.0232 0.019 Uiso 1 1 calc R
C43 C 0.2108(3) 0.9755(3) 0.1075(2) 0.0182(7) Uani 1 1 d .
H43 H 0.1664 0.9911 0.1447 0.022 Uiso 1 1 calc R
C44 C 0.3192(3) 0.9746(3) 0.12507(18) 0.0145(6) Uani 1 1 d .
H44 H 0.3468 0.9879 0.1742 0.017 Uiso 1 1 calc R
C45 C 0.6401(3) 0.8718(2) 0.05890(19) 0.0143(6) Uani 1 1 d .
H45 H 0.6687 0.8867 0.1077 0.017 Uiso 1 1 calc R
C46 C 0.6876(3) 0.8202(3) 0.0092(2) 0.0172(6) Uani 1 1 d .
H46 H 0.7504 0.8032 0.0239 0.021 Uiso 1 1 calc R
C47 C 0.6419(3) 0.7939(3) -0.0625(2) 0.0175(6) Uani 1 1 d .
H47 H 0.6731 0.7581 -0.0955 0.021 Uiso 1 1 calc R
C48 C 0.5496(3) 0.8211(3) -0.08518(19) 0.0148(6) Uani 1 1 d .
H48 H 0.5177 0.8021 -0.1328 0.018 Uiso 1 1 calc R
C49 C 0.4240(3) 0.9247(2) -0.06242(17) 0.0114(5) Uani 1 1 d .
H49 H 0.3830 0.8897 -0.1071 0.014 Uiso 1 1 calc R
C50 C 0.5081(3) 0.9697(2) 0.08211(17) 0.0114(5) Uani 1 1 d .
H50 H 0.5220 0.9626 0.1350 0.014 Uiso 1 1 calc R
C51 C 0.3444(3) 0.9315(2) -0.00382(18) 0.0120(5) Uani 1 1 d .
C52 C 0.3862(3) 0.9538(2) 0.06923(17) 0.0114(5) Uani 1 1 d .
C53 C 0.5501(3) 0.9011(2) 0.03603(18) 0.0121(5) Uani 1 1 d .
C54 C 0.5053(3) 0.8766(2) -0.03645(17) 0.0114(5) Uani 1 1 d .
C61 C 0.1949(3) 0.6867(3) 0.0494(2) 0.0165(6) Uani 1 1 d .
C62 C 0.2372(3) 0.7136(3) 0.1231(2) 0.0162(6) Uani 1 1 d .
C63 C 0.1616(3) 0.7529(3) 0.1615(2) 0.0182(7) Uani 1 1 d .
H63 H 0.1690 0.7765 0.2113 0.022 Uiso 1 1 calc R
C64 C 0.0736(3) 0.7500(3) 0.1118(2) 0.0193(7) Uani 1 1 d .
H64 H 0.0118 0.7711 0.1230 0.023 Uiso 1 1 calc R
C65 C 0.0938(3) 0.7105(3) 0.0429(2) 0.0167(6) Uani 1 1 d .
H65 H 0.0484 0.7013 0.0000 0.020 Uiso 1 1 calc R
C66 C 0.3542(3) 0.6354(2) 0.0197(2) 0.0154(6) Uani 1 1 d .
C67 C 0.3962(3) 0.6622(3) 0.09324(19) 0.0153(6) Uani 1 1 d .
C68 C 0.5006(3) 0.6453(3) 0.0993(2) 0.0169(6) Uani 1 1 d .
H68 H 0.5469 0.6571 0.1420 0.020 Uiso 1 1 calc R
C69 C 0.5227(3) 0.6070(3) 0.0291(2) 0.0194(7) Uani 1 1 d .
H69 H 0.5862 0.5886 0.0172 0.023 Uiso 1 1 calc R
C70 C 0.4328(3) 0.6017(3) -0.0193(2) 0.0184(7) Uani 1 1 d .
H70 H 0.4262 0.5794 -0.0694 0.022 Uiso 1 1 calc R
C71 C 0.2418(3) 0.6343(3) -0.0074(2) 0.0161(6) Uani 1 1 d .
C72 C 0.2447(3) 0.6726(3) -0.0835(2) 0.0186(7) Uani 1 1 d .
H72A H 0.2870 0.7384 -0.0804 0.028 Uiso 1 1 calc R
H72B H 0.1695 0.6658 -0.1009 0.028 Uiso 1 1 calc R
H72C H 0.2795 0.6380 -0.1179 0.028 Uiso 1 1 calc R
C73 C 0.1685(3) 0.5318(3) -0.0130(2) 0.0217(7) Uani 1 1 d .
H73A H 0.1657 0.5062 0.0351 0.033 Uiso 1 1 calc R
H73B H 0.1995 0.4954 -0.0483 0.033 Uiso 1 1 calc R
H73C H 0.0940 0.5291 -0.0295 0.033 Uiso 1 1 calc R
C74 C 0.3349(3) 0.6911(3) 0.15600(19) 0.0171(6) Uani 1 1 d .
C75 C 0.4071(3) 0.7703(3) 0.2058(2) 0.0199(7) Uani 1 1 d .
H75A H 0.4366 0.8247 0.1774 0.030 Uiso 1 1 calc R
H75B H 0.4679 0.7513 0.2263 0.030 Uiso 1 1 calc R
H75C H 0.3633 0.7860 0.2457 0.030 Uiso 1 1 calc R
C76 C 0.2894(4) 0.6043(3) 0.2006(2) 0.0238(8) Uani 1 1 d .
H76A H 0.2384 0.5550 0.1694 0.036 Uiso 1 1 calc R
H76B H 0.2507 0.6206 0.2431 0.036 Uiso 1 1 calc R
H76C H 0.3504 0.5826 0.2173 0.036 Uiso 1 1 calc R
S1 S 0.12608(8) 0.33426(7) 0.14447(5) 0.01885(17) Uani 1 1 d .
O1 O 0.1347(3) 0.3470(2) 0.22336(17) 0.0299(7) Uani 1 1 d .
O2 O 0.2296(3) 0.3552(2) 0.1077(2) 0.0279(7) Uani 1 1 d .
O3 O 0.0437(3) 0.3676(2) 0.11075(17) 0.0241(6) Uani 1 1 d .
C15 C 0.0714(3) 0.2080(3) 0.1275(2) 0.0200(7) Uani 1 1 d .
F1 F 0.0627(3) 0.1825(2) 0.05661(15) 0.0325(6) Uani 1 1 d .
F2 F -0.0277(2) 0.1768(2) 0.15549(19) 0.0360(7) Uani 1 1 d .
F3 F 0.1365(2) 0.1641(2) 0.15846(17) 0.0299(6) Uani 1 1 d .
S2 S 0.66002(8) 0.05301(7) 0.26024(5) 0.01617(16) Uani 1 1 d .
O4 O 0.5542(2) 0.0667(2) 0.24578(17) 0.0246(6) Uani 1 1 d .
O5 O 0.7080(2) 0.0200(2) 0.19674(16) 0.0241(6) Uani 1 1 d .
O6 O 0.6695(3) 0.0103(3) 0.32643(18) 0.0333(8) Uani 1 1 d .
C16 C 0.7488(3) 0.1720(3) 0.2773(2) 0.0228(8) Uani 1 1 d .
F4 F 0.8517(2) 0.1737(2) 0.29224(17) 0.0377(7) Uani 1 1 d .
F5 F 0.7157(3) 0.2149(2) 0.3345(2) 0.0452(9) Uani 1 1 d .
F6 F 0.7492(3) 0.2202(2) 0.2195(2) 0.0503(9) Uani 1 1 d .
S3 S 0.13216(8) 0.80152(7) 0.38135(5) 0.01703(16) Uani 1 1 d .
O7 O 0.1596(3) 0.8075(2) 0.45868(17) 0.0279(7) Uani 1 1 d .
O8 O 0.2247(2) 0.8114(2) 0.33427(16) 0.0213(5) Uani 1 1 d .
O9 O 0.0544(3) 0.8488(2) 0.3616(2) 0.0303(7) Uani 1 1 d .
C55 C 0.0552(3) 0.6790(3) 0.3632(2) 0.0186(7) Uani 1 1 d .
F7 F 0.0290(3) 0.6594(2) 0.29162(16) 0.0363(7) Uani 1 1 d .
F8 F -0.0382(2) 0.6572(2) 0.39877(19) 0.0384(7) Uani 1 1 d .
F9 F 0.1126(2) 0.62285(19) 0.38139(19) 0.0332(6) Uani 1 1 d .
S4 S 0.67411(8) 0.57076(8) 0.24018(5) 0.02114(19) Uani 1 1 d .
O10 O 0.6022(3) 0.6253(3) 0.26258(17) 0.0307(7) Uani 1 1 d .
O11 O 0.6315(3) 0.5045(3) 0.17854(17) 0.0303(7) Uani 1 1 d .
O12 O 0.7228(3) 0.5361(3) 0.29903(17) 0.0302(7) Uani 1 1 d .
C56 C 0.7899(4) 0.6540(4) 0.2011(2) 0.0276(9) Uani 1 1 d .
F10 F 0.8642(2) 0.6130(2) 0.17676(16) 0.0326(6) Uani 1 1 d .
F11 F 0.8399(3) 0.7233(2) 0.2488(2) 0.0432(8) Uani 1 1 d .
F12 F 0.7569(3) 0.6905(3) 0.14338(19) 0.0442(8) Uani 1 1 d .
N1 N 0.9063(3) 0.4137(3) 0.3992(2) 0.0290(8) Uani 1 1 d .
C17 C 0.9091(4) 0.4212(3) 0.3386(3) 0.0265(8) Uani 1 1 d .
C18 C 0.9123(5) 0.4299(4) 0.2600(3) 0.0343(10) Uani 1 1 d .
H18A H 0.9025 0.3688 0.2347 0.051 Uiso 1 1 calc R
H18B H 0.9834 0.4721 0.2476 0.051 Uiso 1 1 calc R
H18C H 0.8531 0.4548 0.2446 0.051 Uiso 1 1 calc R
N2 N 0.9229(3) 0.9301(3) 0.1212(3) 0.0368(10) Uani 1 1 d .
C57 C 0.9245(4) 0.9469(4) 0.1783(3) 0.0332(10) Uani 1 1 d .
C58 C 0.9279(5) 0.9679(5) 0.2586(3) 0.0396(13) Uani 1 1 d .
H58A H 0.9804 1.0290 0.2709 0.059 Uiso 1 1 calc R
H58B H 0.9509 0.9205 0.2833 0.059 Uiso 1 1 calc R
H58C H 0.8546 0.9681 0.2746 0.059 Uiso 1 1 calc R
O13 O 0.4155(3) 0.3911(3) 0.2103(2) 0.0477(11) Uani 1 1 d .
H13A H 0.4668 0.4384 0.1994 0.071 Uiso 1 1 d R
H13B H 0.3610 0.3807 0.1805 0.071 Uiso 1 1 d R

loop_
_atom_site_aniso_label
_atom_site_aniso_U_11
_atom_site_aniso_U_22
_atom_site_aniso_U_33
_atom_site_aniso_U_23
_atom_site_aniso_U_13
_atom_site_aniso_U_12
Ru1 0.01180(11) 0.01224(11) 0.01234(11) -0.00092(8) -0.00135(8) 0.00357(9)
Ru2 0.01248(11) 0.01090(11) 0.01397(11) 0.00087(9) 0.00187(9) 0.00492(9)
C1 0.0165(14) 0.0154(15) 0.0125(13) 0.0017(11) -0.0019(11) 0.0045(12)
C2 0.0155(14) 0.0143(15) 0.0166(15) 0.0002(11) -0.0035(11) 0.0063(12)
C3 0.0133(14) 0.0163(15) 0.0167(14) -0.0012(12) -0.0007(11) 0.0057(12)
C4 0.0126(13) 0.0147(15) 0.0159(14) -0.0010(11) 0.0016(11) 0.0045(11)
C5 0.0170(15) 0.0152(15) 0.0126(13) 0.0019(11) 0.0009(11) 0.0072(12)
C6 0.0174(15) 0.0152(15) 0.0169(15) 0.0028(12) -0.0021(12) 0.0073(12)
C7 0.0135(14) 0.0123(14) 0.0201(15) -0.0004(12) 0.0022(12) 0.0042(11)
C8 0.0140(14) 0.0121(14) 0.0162(14) 0.0008(11) 0.0034(11) 0.0049(11)
C9 0.0133(13) 0.0102(13) 0.0099(12) 0.0000(10) 0.0001(10) 0.0040(11)
C10 0.0103(12) 0.0116(13) 0.0117(13) 0.0015(10) 0.0003(10) 0.0032(10)
C11 0.0116(13) 0.0112(13) 0.0121(13) -0.0007(10) -0.0002(10) 0.0037(11)
C12 0.0115(12) 0.0096(13) 0.0089(12) 0.0023(10) 0.0032(10) 0.0020(10)
C13 0.0117(13) 0.0126(14) 0.0110(12) 0.0017(10) 0.0004(10) 0.0060(11)
C14 0.0133(13) 0.0118(14) 0.0122(13) 0.0016(10) 0.0020(10) 0.0044(11)
C21 0.0176(15) 0.0130(15) 0.0153(14) -0.0040(11) -0.0005(12) 0.0027(12)
C22 0.0140(14) 0.0131(14) 0.0137(14) -0.0013(11) 0.0017(11) 0.0006(11)
C23 0.0117(14) 0.0156(16) 0.0224(17) 0.0000(12) 0.0005(12) -0.0009(12)
C24 0.0148(15) 0.0168(17) 0.0272(19) -0.0021(14) -0.0076(13) 0.0017(13)
C25 0.0224(17) 0.0179(17) 0.0186(16) -0.0035(13) -0.0078(13) 0.0046(14)
C26 0.0187(15) 0.0090(13) 0.0187(15) -0.0024(11) 0.0043(12) 0.0037(12)
C27 0.0162(14) 0.0097(13) 0.0170(14) 0.0010(11) 0.0028(12) 0.0026(11)
C28 0.0199(16) 0.0130(15) 0.0208(16) 0.0047(12) 0.0009(13) 0.0050(13)
C29 0.0170(15) 0.0126(15) 0.032(2) 0.0021(14) 0.0026(14) 0.0049(13)
C30 0.0180(16) 0.0142(16) 0.0254(18) -0.0024(13) 0.0076(13) 0.0046(13)
C31 0.0236(17) 0.0166(16) 0.0139(14) -0.0025(12) 0.0010(12) 0.0070(13)
C32 0.0269(19) 0.0234(19) 0.0150(15) 0.0012(13) 0.0039(14) 0.0037(15)
C33 0.029(2) 0.0195(18) 0.0199(17) -0.0081(14) 0.0016(15) 0.0052(15)
C34 0.0157(14) 0.0135(14) 0.0132(13) 0.0017(11) 0.0017(11) 0.0039(12)
C35 0.0205(16) 0.0207(17) 0.0138(14) -0.0014(12) 0.0018(12) 0.0058(14)
C36 0.0186(16) 0.0158(16) 0.0194(16) 0.0021(12) 0.0018(13) 0.0013(13)
Ru3 0.01098(11) 0.01464(12) 0.01110(10) 0.00085(9) 0.00137(8) 0.00336(9)
Ru4 0.01361(11) 0.01144(11) 0.01259(11) -0.00071(8) -0.00058(9) 0.00526(9)
C41 0.0115(13) 0.0135(14) 0.0144(13) 0.0039(11) 0.0000(11) 0.0042(11)
C42 0.0117(13) 0.0188(16) 0.0188(15) 0.0017(12) 0.0005(11) 0.0057(12)
C43 0.0154(15) 0.0196(17) 0.0204(16) -0.0010(13) 0.0058(12) 0.0069(13)
C44 0.0144(14) 0.0176(15) 0.0097(13) -0.0006(11) 0.0023(11) 0.0021(12)
C45 0.0146(14) 0.0133(14) 0.0160(14) -0.0008(11) -0.0024(11) 0.0062(12)
C46 0.0150(15) 0.0163(16) 0.0222(16) 0.0008(12) 0.0021(12) 0.0077(13)
C47 0.0157(15) 0.0167(16) 0.0212(16) -0.0005(12) 0.0053(12) 0.0066(12)
C48 0.0168(14) 0.0147(15) 0.0152(14) 0.0011(11) 0.0009(11) 0.0081(12)
C49 0.0112(13) 0.0128(14) 0.0105(12) -0.0022(10) 0.0003(10) 0.0043(11)
C50 0.0107(12) 0.0138(14) 0.0097(12) 0.0006(10) 0.0002(10) 0.0037(11)
C51 0.0093(12) 0.0123(14) 0.0132(13) 0.0009(10) 0.0009(10) 0.0013(11)
C52 0.0126(13) 0.0116(13) 0.0098(12) 0.0001(10) 0.0009(10) 0.0034(11)
C53 0.0122(13) 0.0132(14) 0.0117(13) -0.0005(10) -0.0019(10) 0.0053(11)
C54 0.0111(12) 0.0112(13) 0.0109(12) -0.0021(10) 0.0015(10) 0.0022(10)
C61 0.0160(15) 0.0132(15) 0.0183(15) 0.0026(12) -0.0006(12) 0.0009(12)
C62 0.0161(15) 0.0166(16) 0.0137(14) 0.0023(11) 0.0008(11) 0.0013(12)
C63 0.0180(15) 0.0224(18) 0.0128(14) 0.0028(12) 0.0036(12) 0.0034(13)
C64 0.0138(15) 0.0220(18) 0.0205(16) 0.0044(13) 0.0056(12) 0.0021(13)
C65 0.0121(14) 0.0140(15) 0.0216(16) 0.0022(12) -0.0005(12) 0.0001(11)
C66 0.0174(15) 0.0121(14) 0.0155(14) -0.0005(11) 0.0007(12) 0.0026(12)
C67 0.0177(15) 0.0138(15) 0.0146(14) 0.0002(11) -0.0019(12) 0.0052(12)
C68 0.0195(16) 0.0146(15) 0.0187(15) 0.0044(12) -0.0007(12) 0.0078(13)
C69 0.0234(17) 0.0137(16) 0.0217(17) -0.0009(12) -0.0025(13) 0.0071(13)
C70 0.0180(16) 0.0140(15) 0.0228(17) -0.0050(13) -0.0019(13) 0.0055(13)
C71 0.0167(15) 0.0143(15) 0.0158(15) 0.0005(11) -0.0020(12) 0.0020(12)
C72 0.0191(16) 0.0208(17) 0.0157(15) 0.0003(12) -0.0022(12) 0.0054(13)
C73 0.0216(17) 0.0159(17) 0.0232(18) -0.0016(13) -0.0018(14) -0.0009(14)
C74 0.0205(16) 0.0200(17) 0.0113(14) 0.0020(12) -0.0018(12) 0.0063(13)
C75 0.0220(17) 0.0214(18) 0.0160(15) 0.0004(13) -0.0020(13) 0.0060(14)
C76 0.028(2) 0.025(2) 0.0167(16) 0.0078(14) -0.0001(14) 0.0049(16)
S1 0.0190(4) 0.0196(4) 0.0187(4) -0.0003(3) -0.0026(3) 0.0073(3)
O1 0.0422(19) 0.0296(17) 0.0204(14) -0.0047(12) -0.0097(13) 0.0161(15)
O2 0.0186(13) 0.0272(16) 0.0378(18) 0.0044(13) 0.0028(12) 0.0058(12)
O3 0.0231(14) 0.0296(16) 0.0231(14) 0.0019(12) -0.0013(11) 0.0132(12)
C15 0.0157(15) 0.0235(19) 0.0215(17) -0.0006(14) 0.0007(13) 0.0070(14)
F1 0.0397(16) 0.0338(15) 0.0232(13) -0.0091(11) -0.0041(11) 0.0117(13)
F2 0.0256(14) 0.0288(15) 0.0506(18) 0.0020(13) 0.0142(13) 0.0031(11)
F3 0.0309(14) 0.0251(13) 0.0380(15) 0.0038(11) -0.0003(11) 0.0148(11)
S2 0.0175(4) 0.0188(4) 0.0120(3) -0.0007(3) -0.0011(3) 0.0054(3)
O4 0.0177(13) 0.0353(17) 0.0214(13) -0.0093(12) -0.0015(10) 0.0109(12)
O5 0.0219(13) 0.0342(17) 0.0199(13) -0.0089(12) -0.0027(10) 0.0164(12)
O6 0.043(2) 0.0341(19) 0.0202(14) 0.0085(13) -0.0037(14) 0.0062(15)
C16 0.0218(18) 0.0201(18) 0.0236(18) -0.0028(14) 0.0018(14) 0.0025(14)
F4 0.0191(12) 0.0498(19) 0.0366(16) -0.0137(14) -0.0011(11) 0.0012(12)
F5 0.0370(17) 0.0332(17) 0.054(2) -0.0253(15) 0.0120(15) -0.0023(13)
F6 0.063(2) 0.0341(18) 0.046(2) 0.0187(15) -0.0034(17) -0.0010(16)
S3 0.0146(4) 0.0170(4) 0.0208(4) 0.0014(3) 0.0022(3) 0.0066(3)
O7 0.0342(17) 0.0307(17) 0.0215(14) -0.0054(12) -0.0013(12) 0.0150(14)
O8 0.0165(12) 0.0224(14) 0.0240(13) 0.0029(11) 0.0057(10) 0.0038(10)
O9 0.0200(14) 0.0264(16) 0.049(2) 0.0084(15) -0.0003(14) 0.0133(12)
C55 0.0135(14) 0.0180(16) 0.0239(17) 0.0013(13) 0.0019(13) 0.0039(12)
F7 0.0365(16) 0.0360(16) 0.0274(14) -0.0015(12) -0.0082(12) -0.0023(13)
F8 0.0251(13) 0.0298(15) 0.0546(19) 0.0020(14) 0.0209(13) -0.0011(11)
F9 0.0270(13) 0.0189(12) 0.0543(19) 0.0017(12) -0.0073(13) 0.0083(11)
S4 0.0194(4) 0.0353(5) 0.0109(3) -0.0009(3) 0.0011(3) 0.0119(4)
O10 0.0306(17) 0.051(2) 0.0198(14) 0.0019(14) 0.0032(12) 0.0268(16)
O11 0.0279(16) 0.0397(19) 0.0191(14) -0.0056(13) 0.0029(12) 0.0047(14)
O12 0.0322(17) 0.050(2) 0.0167(13) 0.0049(13) 0.0003(12) 0.0253(16)
C56 0.0235(19) 0.034(2) 0.0230(19) -0.0025(16) -0.0034(15) 0.0058(17)
F10 0.0206(12) 0.0465(18) 0.0296(14) -0.0012(12) 0.0037(10) 0.0088(12)
F11 0.0343(16) 0.0407(18) 0.0485(19) -0.0148(15) -0.0045(14) 0.0051(14)
F12 0.0338(16) 0.059(2) 0.0415(18) 0.0267(16) 0.0038(13) 0.0121(15)
N1 0.0157(15) 0.036(2) 0.034(2) 0.0048(16) -0.0017(14) 0.0049(14)
C17 0.0192(18) 0.025(2) 0.034(2) -0.0044(17) 0.0017(16) 0.0072(15)
C18 0.038(3) 0.032(2) 0.034(2) -0.0060(19) -0.001(2) 0.013(2)
N2 0.0211(18) 0.038(2) 0.052(3) -0.016(2) -0.0053(18) 0.0139(17)
C57 0.0195(19) 0.034(3) 0.049(3) 0.009(2) 0.0039(19) 0.0115(18)
C58 0.039(3) 0.056(4) 0.036(3) 0.015(2) 0.008(2) 0.029(3)
O13 0.033(2) 0.059(3) 0.044(2) 0.015(2) -0.0032(17) 0.0010(19)

loop_
_atom_type_symbol
_atom_type_description
_atom_type_scat_dispersion_real
_atom_type_scat_dispersion_imag
_atom_type_scat_source
C C 0.0033 0.0016 'International Tables Vol C Tables 4.2.6.8 and 6.1.1.4'
H H 0.0000 0.0000 'International Tables Vol C Tables 4.2.6.8 and 6.1.1.4'
N N 0.0061 0.0033 'International Tables Vol C Tables 4.2.6.8 and 6.1.1.4'
O O 0.0106 0.0060 'International Tables Vol C Tables 4.2.6.8 and 6.1.1.4'
F F 0.0171 0.0103 'International Tables Vol C Tables 4.2.6.8 and 6.1.1.4'
S S 0.1246 0.1234 'International Tables Vol C Tables 4.2.6.8 and 6.1.1.4'
Ru Ru -1.2594 0.8363 'International Tables Vol C Tables 4.2.6.8 and 6.1.1.4'

loop_
_geom_angle_atom_site_label_1
_geom_angle_atom_site_label_2
_geom_angle_atom_site_label_3
_geom_angle
_geom_angle_site_symmetry_1
_geom_angle_site_symmetry_3
C24 Ru1 C25 38.49(16) . .
C24 Ru1 C2 101.11(14) . .
C25 Ru1 C2 104.43(14) . .
C24 Ru1 C23 38.01(15) . .
C25 Ru1 C23 64.16(15) . .
C2 Ru1 C23 129.18(14) . .
C24 Ru1 C3 100.91(15) . .
C25 Ru1 C3 126.89(14) . .
C2 Ru1 C3 37.69(13) . .
C23 Ru1 C3 107.28(14) . .
C24 Ru1 C21 63.85(15) . .
C25 Ru1 C21 38.44(14) . .
C2 Ru1 C21 137.34(14) . .
C23 Ru1 C21 63.58(14) . .
C3 Ru1 C21 164.30(13) . .
C24 Ru1 C1 125.13(14) . .
C25 Ru1 C1 104.77(15) . .
C2 Ru1 C1 37.58(13) . .
C23 Ru1 C1 162.68(14) . .
C3 Ru1 C1 67.67(14) . .
C21 Ru1 C1 116.92(14) . .
C24 Ru1 C4 124.43(15) . .
C25 Ru1 C4 161.33(14) . .
C2 Ru1 C4 67.53(13) . .
C23 Ru1 C4 106.93(14) . .
C3 Ru1 C4 37.34(13) . .
C21 Ru1 C4 154.66(14) . .
C1 Ru1 C4 79.42(13) . .
C24 Ru1 C22 63.16(14) . .
C25 Ru1 C22 63.74(14) . .
C2 Ru1 C22 164.27(13) . .
C23 Ru1 C22 37.59(14) . .
C3 Ru1 C22 140.49(13) . .
C21 Ru1 C22 37.81(13) . .
C1 Ru1 C22 151.63(13) . .
C4 Ru1 C22 120.22(13) . .
C24 Ru1 C12 159.87(14) . .
C25 Ru1 C12 161.41(14) . .
C2 Ru1 C12 78.52(12) . .
C23 Ru1 C12 128.34(13) . .
C3 Ru1 C12 66.32(12) . .
C21 Ru1 C12 129.35(13) . .
C1 Ru1 C12 66.12(12) . .
C4 Ru1 C12 36.61(12) . .
C22 Ru1 C12 116.12(12) . .
C24 Ru1 C11 160.83(14) . .
C25 Ru1 C11 127.82(14) . .
C2 Ru1 C11 66.41(13) . .
C23 Ru1 C11 160.63(13) . .
C3 Ru1 C11 78.32(13) . .
C21 Ru1 C11 114.68(13) . .
C1 Ru1 C11 36.65(12) . .
C4 Ru1 C11 65.89(12) . .
C22 Ru1 C11 128.69(12) . .
C12 Ru1 C11 36.10(11) . .
C29 Ru2 C28 38.58(15) . .
C29 Ru2 C30 38.37(16) . .
C28 Ru2 C30 64.08(15) . .
C29 Ru2 C6 100.09(15) . .
C28 Ru2 C6 104.54(14) . .
C30 Ru2 C6 128.38(15) . .
C29 Ru2 C7 99.77(14) . .
C28 Ru2 C7 126.72(14) . .
C30 Ru2 C7 106.20(14) . .
C6 Ru2 C7 37.90(14) . .
C29 Ru2 C26 63.96(15) . .
C28 Ru2 C26 63.68(14) . .
C30 Ru2 C26 38.02(14) . .
C6 Ru2 C26 164.05(14) . .
C7 Ru2 C26 139.79(13) . .
C29 Ru2 C27 64.08(14) . .
C28 Ru2 C27 38.06(14) . .
C30 Ru2 C27 63.69(14) . .
C6 Ru2 C27 137.35(14) . .
C7 Ru2 C27 163.53(13) . .
C26 Ru2 C27 37.86(13) . .
C29 Ru2 C8 123.32(14) . .
C28 Ru2 C8 160.63(14) . .
C30 Ru2 C8 105.93(14) . .
C6 Ru2 C8 67.67(13) . .
C7 Ru2 C8 37.19(13) . .
C26 Ru2 C8 119.69(13) . .
C27 Ru2 C8 154.72(13) . .
C29 Ru2 C5 124.71(15) . .
C28 Ru2 C5 105.45(14) . .
C30 Ru2 C5 162.43(14) . .
C6 Ru2 C5 37.56(13) . .
C7 Ru2 C5 67.73(13) . .
C26 Ru2 C5 152.24(13) . .
C27 Ru2 C5 117.69(13) . .
C8 Ru2 C5 79.49(13) . .
C29 Ru2 C14 158.98(14) . .
C28 Ru2 C14 162.23(13) . .
C30 Ru2 C14 127.66(14) . .
C6 Ru2 C14 78.85(13) . .
C7 Ru2 C14 66.35(13) . .
C26 Ru2 C14 115.77(13) . .
C27 Ru2 C14 130.02(13) . .
C8 Ru2 C14 36.69(12) . .
C5 Ru2 C14 66.36(12) . .
C29 Ru2 C13 160.70(14) . .
C28 Ru2 C13 128.63(13) . .
C30 Ru2 C13 160.70(14) . .
C6 Ru2 C13 66.49(12) . .
C7 Ru2 C13 78.34(13) . .
C26 Ru2 C13 128.97(12) . .
C27 Ru2 C13 115.66(12) . .
C8 Ru2 C13 66.02(12) . .
C5 Ru2 C13 36.67(12) . .
C14 Ru2 C13 36.30(12) . .
C2 C1 C11 119.8(3) . .
C2 C1 Ru1 70.1(2) . .
C11 C1 Ru1 74.6(2) . .
C2 C1 H1 120.1 . .
C11 C1 H1 120.1 . .
Ru1 C1 H1 127.1 . .
C1 C2 C3 120.4(3) . .
C1 C2 Ru1 72.3(2) . .
C3 C2 Ru1 71.8(2) . .
C1 C2 H2 119.8 . .
C3 C2 H2 119.8 . .
Ru1 C2 H2 128.3 . .
C4 C3 C2 119.7(3) . .
C4 C3 Ru1 72.1(2) . .
C2 C3 Ru1 70.5(2) . .
C4 C3 H3 120.2 . .
C2 C3 H3 120.2 . .
Ru1 C3 H3 129.6 . .
C12 C4 C3 119.9(3) . .
C12 C4 Ru1 73.75(19) . .
C3 C4 Ru1 70.6(2) . .
C12 C4 H4 120.0 . .
C3 C4 H4 120.0 . .
Ru1 C4 H4 127.7 . .
C6 C5 C13 119.5(3) . .
C6 C5 Ru2 69.7(2) . .
C13 C5 Ru2 74.1(2) . .
C6 C5 H5 120.3 . .
C13 C5 H5 120.3 . .
Ru2 C5 H5 128.0 . .
C5 C6 C7 120.0(3) . .
C5 C6 Ru2 72.7(2) . .
C7 C6 Ru2 71.3(2) . .
C5 C6 H6 120.0 . .
C7 C6 H6 120.0 . .
Ru2 C6 H6 128.2 . .
C8 C7 C6 120.3(3) . .
C8 C7 Ru2 72.6(2) . .
C6 C7 Ru2 70.8(2) . .
C8 C7 H7 119.8 . .
C6 C7 H7 119.8 . .
Ru2 C7 H7 129.2 . .
C7 C8 C14 120.1(3) . .
C7 C8 Ru2 70.2(2) . .
C14 C8 Ru2 73.9(2) . .
C7 C8 H8 119.9 . .
C14 C8 H8 119.9 . .
Ru2 C8 H8 128.0 . .
C14 C9 C11 111.4(3) . .
C14 C9 C10 108.0(3) . 2_666
C11 C9 C10 108.9(3) . 2_666
C14 C9 H9 109.5 . .
C11 C9 H9 109.5 . .
C10 C9 H9 109.5 2_666 .
C13 C10 C12 111.4(3) . .
C13 C10 C9 109.2(3) . 2_666
C12 C10 C9 108.9(3) . 2_666
C13 C10 H10 109.1 . .
C12 C10 H10 109.1 . .
C9 C10 H10 109.1 2_666 .
C12 C11 C1 119.7(3) . .
C12 C11 C9 117.3(3) . .
C1 C11 C9 122.3(3) . .
C12 C11 Ru1 71.38(19) . .
C1 C11 Ru1 68.7(2) . .
C9 C11 Ru1 140.7(2) . .
C4 C12 C11 120.5(3) . .
C4 C12 C10 121.4(3) . .
C11 C12 C10 117.7(3) . .
C4 C12 Ru1 69.65(19) . .
C11 C12 Ru1 72.52(19) . .
C10 C12 Ru1 137.8(2) . .
C5 C13 C14 120.3(3) . .
C5 C13 C10 121.0(3) . .
C14 C13 C10 118.1(3) . .
C5 C13 Ru2 69.24(19) . .
C14 C13 Ru2 71.69(19) . .
C10 C13 Ru2 140.0(2) . .
C8 C14 C13 119.7(3) . .
C8 C14 C9 122.6(3) . .
C13 C14 C9 117.0(3) . .
C8 C14 Ru2 69.4(2) . .
C13 C14 Ru2 72.00(19) . .
C9 C14 Ru2 139.8(2) . .
C22 C21 C25 107.5(3) . .
C22 C21 C31 125.2(3) . .
C25 C21 C31 126.7(3) . .
C22 C21 Ru1 71.7(2) . .
C25 C21 Ru1 69.3(2) . .
C31 C21 Ru1 131.5(3) . .
C23 C22 C21 108.4(3) . .
C23 C22 C34 126.2(3) . .
C21 C22 C34 124.8(3) . .
C23 C22 Ru1 70.1(2) . .
C21 C22 Ru1 70.5(2) . .
C34 C22 Ru1 131.8(2) . .
C24 C23 C22 107.7(3) . .
C24 C23 Ru1 69.5(2) . .
C22 C23 Ru1 72.3(2) . .
C24 C23 H23 126.1 . .
C22 C23 H23 126.1 . .
Ru1 C23 H23 123.7 . .
C23 C24 C25 109.2(3) . .
C23 C24 Ru1 72.5(2) . .
C25 C24 Ru1 71.1(2) . .
C23 C24 H24 125.4 . .
C25 C24 H24 125.4 . .
Ru1 C24 H24 122.6 . .
C24 C25 C21 107.3(3) . .
C24 C25 Ru1 70.4(2) . .
C21 C25 Ru1 72.3(2) . .
C24 C25 H25 126.4 . .
C21 C25 H25 126.4 . .
Ru1 C25 H25 122.7 . .
C30 C26 C27 107.9(3) . .
C30 C26 C31 126.6(3) . .
C27 C26 C31 125.0(3) . .
C30 C26 Ru2 69.6(2) . .
C27 C26 Ru2 71.2(2) . .
C31 C26 Ru2 131.1(3) . .
C28 C27 C26 107.5(3) . .
C28 C27 C34 127.1(3) . .
C26 C27 C34 125.0(3) . .
C28 C27 Ru2 69.2(2) . .
C26 C27 Ru2 71.0(2) . .
C34 C27 Ru2 130.5(2) . .
C29 C28 C27 108.3(3) . .
C29 C28 Ru2 70.0(2) . .
C27 C28 Ru2 72.7(2) . .
C29 C28 H28 125.8 . .
C27 C28 H28 125.8 . .
Ru2 C28 H28 123.1 . .
C30 C29 C28 108.0(3) . .
C30 C29 Ru2 71.8(2) . .
C28 C29 Ru2 71.5(2) . .
C30 C29 H29 126.0 . .
C28 C29 H29 126.0 . .
Ru2 C29 H29 122.4 . .
C29 C30 C26 108.3(3) . .
C29 C30 Ru2 69.8(2) . .
C26 C30 Ru2 72.4(2) . .
C29 C30 H30 125.9 . .
C26 C30 H30 125.9 . .
Ru2 C30 H30 123.5 . .
C21 C31 C26 107.4(3) . .
C21 C31 C32 112.8(3) . .
C26 C31 C32 111.8(3) . .
C21 C31 C33 107.7(3) . .
C26 C31 C33 107.7(3) . .
C32 C31 C33 109.2(3) . .
C31 C32 H32A 109.5 . .
C31 C32 H32B 109.5 . .
H32A C32 H32B 109.5 . .
C31 C32 H32C 109.5 . .
H32A C32 H32C 109.5 . .
H32B C32 H32C 109.5 . .
C31 C33 H33A 109.5 . .
C31 C33 H33B 109.5 . .
H33A C33 H33B 109.5 . .
C31 C33 H33C 109.5 . .
H33A C33 H33C 109.5 . .
H33B C33 H33C 109.5 . .
C27 C34 C22 107.8(3) . .
C27 C34 C35 112.5(3) . .
C22 C34 C35 112.3(3) . .
C27 C34 C36 107.9(3) . .
C22 C34 C36 107.0(3) . .
C35 C34 C36 109.1(3) . .
C34 C35 H35A 109.5 . .
C34 C35 H35B 109.5 . .
H35A C35 H35B 109.5 . .
C34 C35 H35C 109.5 . .
H35A C35 H35C 109.5 . .
H35B C35 H35C 109.5 . .
C34 C36 H36A 109.5 . .
C34 C36 H36B 109.5 . .
H36A C36 H36B 109.5 . .
C34 C36 H36C 109.5 . .
H36A C36 H36C 109.5 . .
H36B C36 H36C 109.5 . .
C64 Ru3 C63 38.58(15) . .
C64 Ru3 C43 101.16(15) . .
C63 Ru3 C43 104.91(15) . .
C64 Ru3 C65 38.17(15) . .
C63 Ru3 C65 64.22(14) . .
C43 Ru3 C65 129.15(14) . .
C64 Ru3 C42 101.03(15) . .
C63 Ru3 C42 127.44(14) . .
C43 Ru3 C42 37.76(14) . .
C65 Ru3 C42 107.12(14) . .
C64 Ru3 C62 64.05(15) . .
C63 Ru3 C62 38.35(14) . .
C43 Ru3 C62 137.69(14) . .
C65 Ru3 C62 63.77(14) . .
C42 Ru3 C62 164.71(14) . .
C64 Ru3 C44 125.14(14) . .
C63 Ru3 C44 104.99(14) . .
C43 Ru3 C44 37.66(14) . .
C65 Ru3 C44 162.81(13) . .
C42 Ru3 C44 67.81(14) . .
C62 Ru3 C44 116.96(14) . .
C64 Ru3 C41 124.56(14) . .
C63 Ru3 C41 161.80(14) . .
C43 Ru3 C41 67.69(14) . .
C65 Ru3 C41 106.65(14) . .
C42 Ru3 C41 37.43(13) . .
C62 Ru3 C41 154.09(13) . .
C44 Ru3 C41 79.59(13) . .
C64 Ru3 C61 63.72(15) . .
C63 Ru3 C61 63.87(14) . .
C43 Ru3 C61 164.88(14) . .
C65 Ru3 C61 38.04(14) . .
C42 Ru3 C61 140.43(14) . .
C62 Ru3 C61 37.85(13) . .
C44 Ru3 C61 151.44(14) . .
C41 Ru3 C61 119.63(13) . .
C64 Ru3 C52 160.66(14) . .
C63 Ru3 C52 127.49(13) . .
C43 Ru3 C52 66.59(13) . .
C65 Ru3 C52 160.53(13) . .
C42 Ru3 C52 78.65(13) . .
C62 Ru3 C52 114.15(13) . .
C44 Ru3 C52 36.62(12) . .
C41 Ru3 C52 66.26(12) . .
C61 Ru3 C52 127.95(13) . .
C64 Ru3 C51 160.24(14) . .
C63 Ru3 C51 160.88(13) . .
C43 Ru3 C51 78.58(13) . .
C65 Ru3 C51 128.32(13) . .
C42 Ru3 C51 66.49(13) . .
C62 Ru3 C51 128.76(13) . .
C44 Ru3 C51 66.01(12) . .
C41 Ru3 C51 36.83(12) . .
C61 Ru3 C51 115.45(13) . .
C52 Ru3 C51 36.13(11) . .
C69 Ru4 C70 38.44(15) . .
C69 Ru4 C68 38.78(15) . .
C70 Ru4 C68 64.28(15) . .
C69 Ru4 C47 100.99(15) . .
C70 Ru4 C47 105.27(15) . .
C68 Ru4 C47 129.40(14) . .
C69 Ru4 C46 100.30(15) . .
C70 Ru4 C46 127.10(14) . .
C68 Ru4 C46 106.64(14) . .
C47 Ru4 C46 37.77(14) . .
C69 Ru4 C45 123.38(14) . .
C70 Ru4 C45 160.78(14) . .
C68 Ru4 C45 105.32(14) . .
C47 Ru4 C45 67.85(14) . .
C46 Ru4 C45 37.45(13) . .
C69 Ru4 C66 63.96(15) . .
C70 Ru4 C66 38.00(14) . .
C68 Ru4 C66 63.69(14) . .
C47 Ru4 C66 137.74(14) . .
C46 Ru4 C66 163.92(14) . .
C45 Ru4 C66 154.11(13) . .
C69 Ru4 C48 125.58(14) . .
C70 Ru4 C48 106.14(15) . .
C68 Ru4 C48 163.69(14) . .
C47 Ru4 C48 37.56(14) . .
C46 Ru4 C48 67.64(14) . .
C45 Ru4 C48 79.66(13) . .
C66 Ru4 C48 117.77(13) . .
C69 Ru4 C67 63.86(15) . .
C70 Ru4 C67 63.49(14) . .
C68 Ru4 C67 37.84(14) . .
C47 Ru4 C67 164.85(14) . .
C46 Ru4 C67 140.14(14) . .
C45 Ru4 C67 119.18(13) . .
C66 Ru4 C67 37.73(13) . .
C48 Ru4 C67 151.86(13) . .
C69 Ru4 C53 158.82(13) . .
C70 Ru4 C53 162.27(13) . .
C68 Ru4 C53 126.56(13) . .
C47 Ru4 C53 78.93(13) . .
C46 Ru4 C53 66.50(13) . .
C45 Ru4 C53 36.73(12) . .
C66 Ru4 C53 129.47(13) . .
C48 Ru4 C53 66.43(13) . .
C67 Ru4 C53 114.96(13) . .
C69 Ru4 C54 161.42(13) . .
C70 Ru4 C54 128.93(14) . .
C68 Ru4 C54 159.47(13) . .
C47 Ru4 C54 66.53(13) . .
C46 Ru4 C54 78.45(13) . .
C45 Ru4 C54 66.25(12) . .
C66 Ru4 C54 115.28(13) . .
C48 Ru4 C54 36.65(12) . .
C67 Ru4 C54 128.14(12) . .
C53 Ru4 C54 36.45(11) . .
C42 C41 C51 119.8(3) . .
C42 C41 Ru3 70.2(2) . .
C51 C41 Ru3 74.32(19) . .
C42 C41 H41 120.1 . .
C51 C41 H41 120.1 . .
Ru3 C41 H41 127.4 . .
C43 C42 C41 120.0(3) . .
C43 C42 Ru3 70.7(2) . .
C41 C42 Ru3 72.4(2) . .
C43 C42 H42 120.0 . .
C41 C42 H42 120.0 . .
Ru3 C42 H42 129.3 . .
C42 C43 C44 120.3(3) . .
C42 C43 Ru3 71.6(2) . .
C44 C43 Ru3 72.5(2) . .
C42 C43 H43 119.8 . .
C44 C43 H43 119.8 . .
Ru3 C43 H43 128.3 . .
C52 C44 C43 119.8(3) . .
C52 C44 Ru3 74.2(2) . .
C43 C44 Ru3 69.9(2) . .
C52 C44 H44 120.1 . .
C43 C44 H44 120.1 . .
Ru3 C44 H44 127.9 . .
C53 C45 C46 120.0(3) . .
C53 C45 Ru4 73.9(2) . .
C46 C45 Ru4 70.6(2) . .
C53 C45 H45 120.0 . .
C46 C45 H45 120.0 . .
Ru4 C45 H45 127.6 . .
C45 C46 C47 120.2(3) . .
C45 C46 Ru4 72.0(2) . .
C47 C46 Ru4 70.9(2) . .
C45 C46 H46 119.9 . .
C47 C46 H46 119.9 . .
Ru4 C46 H46 129.7 . .
C46 C47 C48 120.0(3) . .
C46 C47 Ru4 71.3(2) . .
C48 C47 Ru4 72.6(2) . .
C46 C47 H47 120.0 . .
C48 C47 H47 120.0 . .
Ru4 C47 H47 128.3 . .
C54 C48 C47 119.7(3) . .
C54 C48 Ru4 74.1(2) . .
C47 C48 Ru4 69.9(2) . .
C54 C48 H48 120.1 . .
C47 C48 H48 120.1 . .
Ru4 C48 H48 128.0 . .
C51 C49 C54 111.1(3) . .
C51 C49 C50 108.2(3) . 2_675
C54 C49 C50 108.7(3) . 2_675
C51 C49 H49 109.6 . .
C54 C49 H49 109.6 . .
C50 C49 H49 109.6 2_675 .
C52 C50 C53 111.8(3) . .
C52 C50 C49 109.8(3) . 2_675
C53 C50 C49 109.0(3) . 2_675
C52 C50 H50 108.7 . .
C53 C50 H50 108.7 . .
C49 C50 H50 108.7 2_675 .
C52 C51 C41 119.7(3) . .
C52 C51 C49 117.7(3) . .
C41 C51 C49 122.1(3) . .
C52 C51 Ru3 71.47(19) . .
C41 C51 Ru3 68.85(18) . .
C49 C51 Ru3 140.0(2) . .
C44 C52 C51 120.3(3) . .
C44 C52 C50 121.5(3) . .
C51 C52 C50 117.4(3) . .
C44 C52 Ru3 69.15(19) . .
C51 C52 Ru3 72.40(19) . .
C50 C52 Ru3 140.1(2) . .
C45 C53 C54 120.1(3) . .
C45 C53 C50 122.3(3) . .
C54 C53 C50 117.0(3) . .
C45 C53 Ru4 69.4(2) . .
C54 C53 Ru4 72.46(19) . .
C50 C53 Ru4 138.5(2) . .
C48 C54 C53 119.8(3) . .
C48 C54 C49 121.8(3) . .
C53 C54 C49 117.5(3) . .
C48 C54 Ru4 69.2(2) . .
C53 C54 Ru4 71.1(2) . .
C49 C54 Ru4 141.6(2) . .
C62 C61 C65 107.5(3) . .
C62 C61 C71 125.7(3) . .
C65 C61 C71 126.5(3) . .
C62 C61 Ru3 70.3(2) . .
C65 C61 Ru3 69.4(2) . .
C71 C61 Ru3 130.6(3) . .
C63 C62 C61 107.8(3) . .
C63 C62 C74 126.6(3) . .
C61 C62 C74 125.0(3) . .
C63 C62 Ru3 69.2(2) . .
C61 C62 Ru3 71.8(2) . .
C74 C62 Ru3 131.0(3) . .
C64 C63 C62 107.8(3) . .
C64 C63 Ru3 70.4(2) . .
C62 C63 Ru3 72.5(2) . .
C64 C63 H63 126.1 . .
C62 C63 H63 126.1 . .
Ru3 C63 H63 122.7 . .
C65 C64 C63 108.6(3) . .
C65 C64 Ru3 72.1(2) . .
C63 C64 Ru3 71.0(2) . .
C65 C64 H64 125.7 . .
C63 C64 H64 125.7 . .
Ru3 C64 H64 122.9 . .
C64 C65 C61 108.2(3) . .
C64 C65 Ru3 69.8(2) . .
C61 C65 Ru3 72.6(2) . .
C64 C65 H65 125.9 . .
C61 C65 H65 125.9 . .
Ru3 C65 H65 123.3 . .
C70 C66 C67 107.6(3) . .
C70 C66 C71 127.2(3) . .
C67 C66 C71 124.9(3) . .
C70 C66 Ru4 69.1(2) . .
C67 C66 Ru4 71.4(2) . .
C71 C66 Ru4 129.6(3) . .
C68 C67 C66 108.3(3) . .
C68 C67 C74 125.3(3) . .
C66 C67 C74 125.9(3) . .
C68 C67 Ru4 69.6(2) . .
C66 C67 Ru4 70.8(2) . .
C74 C67 Ru4 131.3(3) . .
C67 C68 C69 107.6(3) . .
C67 C68 Ru4 72.5(2) . .
C69 C68 Ru4 69.5(2) . .
C67 C68 H68 126.2 . .
C69 C68 H68 126.2 . .
Ru4 C68 H68 123.4 . .
C70 C69 C68 107.9(3) . .
C70 C69 Ru4 71.2(2) . .
C68 C69 Ru4 71.7(2) . .
C70 C69 H69 126.1 . .
C68 C69 H69 126.1 . .
Ru4 C69 H69 122.7 . .
C69 C70 C66 108.7(3) . .
C69 C70 Ru4 70.4(2) . .
C66 C70 Ru4 72.9(2) . .
C69 C70 H70 125.7 . .
C66 C70 H70 125.7 . .
Ru4 C70 H70 122.7 . .
C61 C71 C66 107.8(3) . .
C61 C71 C72 112.8(3) . .
C66 C71 C72 112.1(3) . .
C61 C71 C73 107.9(3) . .
C66 C71 C73 107.6(3) . .
C72 C71 C73 108.4(3) . .
C71 C72 H72A 109.5 . .
C71 C72 H72B 109.5 . .
H72A C72 H72B 109.5 . .
C71 C72 H72C 109.5 . .
H72A C72 H72C 109.5 . .
H72B C72 H72C 109.5 . .
C71 C73 H73A 109.5 . .
C71 C73 H73B 109.5 . .
H73A C73 H73B 109.5 . .
C71 C73 H73C 109.5 . .
H73A C73 H73C 109.5 . .
H73B C73 H73C 109.5 . .
C67 C74 C62 106.9(3) . .
C67 C74 C75 112.9(3) . .
C62 C74 C75 113.2(3) . .
C67 C74 C76 106.7(3) . .
C62 C74 C76 107.1(3) . .
C75 C74 C76 109.6(3) . .
C74 C75 H75A 109.5 . .
C74 C75 H75B 109.5 . .
H75A C75 H75B 109.5 . .
C74 C75 H75C 109.5 . .
H75A C75 H75C 109.5 . .
H75B C75 H75C 109.5 . .
C74 C76 H76A 109.5 . .
C74 C76 H76B 109.5 . .
H76A C76 H76B 109.5 . .
C74 C76 H76C 109.5 . .
H76A C76 H76C 109.5 . .
H76B C76 H76C 109.5 . .
O3 S1 O1 115.4(2) . .
O3 S1 O2 114.8(2) . .
O1 S1 O2 115.1(2) . .
O3 S1 C15 102.84(19) . .
O1 S1 C15 103.3(2) . .
O2 S1 C15 102.86(19) . .
F1 C15 F2 107.8(3) . .
F1 C15 F3 107.3(3) . .
F2 C15 F3 107.3(4) . .
F1 C15 S1 112.0(3) . .
F2 C15 S1 111.0(3) . .
F3 C15 S1 111.3(3) . .
O6 S2 O4 115.5(2) . .
O6 S2 O5 115.7(2) . .
O4 S2 O5 114.18(17) . .
O6 S2 C16 103.9(2) . .
O4 S2 C16 102.4(2) . .
O5 S2 C16 102.6(2) . .
F6 C16 F4 108.0(4) . .
F6 C16 F5 108.5(4) . .
F4 C16 F5 106.9(4) . .
F6 C16 S2 110.8(3) . .
F4 C16 S2 111.3(3) . .
F5 C16 S2 111.3(3) . .
O9 S3 O8 116.1(2) . .
O9 S3 O7 115.3(2) . .
O8 S3 O7 114.3(2) . .
O9 S3 C55 103.03(19) . .
O8 S3 C55 102.34(18) . .
O7 S3 C55 102.9(2) . .
F9 C55 F8 108.4(4) . .
F9 C55 F7 106.4(3) . .
F8 C55 F7 107.0(3) . .
F9 C55 S3 112.2(3) . .
F8 C55 S3 111.6(3) . .
F7 C55 S3 110.9(3) . .
O12 S4 O10 115.07(19) . .
O12 S4 O11 115.3(2) . .
O10 S4 O11 114.0(2) . .
O12 S4 C56 104.0(2) . .
O10 S4 C56 103.9(2) . .
O11 S4 C56 102.4(2) . .
F11 C56 F10 108.1(4) . .
F11 C56 F12 107.7(4) . .
F10 C56 F12 106.6(4) . .
F11 C56 S4 112.5(3) . .
F10 C56 S4 111.0(3) . .
F12 C56 S4 110.7(3) . .
N1 C17 C18 179.4(5) . .
C17 C18 H18A 109.5 . .
C17 C18 H18B 109.5 . .
H18A C18 H18B 109.5 . .
C17 C18 H18C 109.5 . .
H18A C18 H18C 109.5 . .
H18B C18 H18C 109.5 . .
N2 C57 C58 178.3(6) . .
C57 C58 H58A 109.5 . .
C57 C58 H58B 109.5 . .
H58A C58 H58B 109.5 . .
C57 C58 H58C 109.5 . .
H58A C58 H58C 109.5 . .
H58B C58 H58C 109.5 . .
H13A O13 H13B 110.9 . .

loop_
_geom_bond_atom_site_label_1
_geom_bond_atom_site_label_2
_geom_bond_distance
_geom_bond_site_symmetry_2
Ru1 C24 2.157(4) .
Ru1 C25 2.167(4) .
Ru1 C2 2.185(4) .
Ru1 C23 2.195(4) .
Ru1 C3 2.202(4) .
Ru1 C21 2.207(4) .
Ru1 C1 2.214(4) .
Ru1 C4 2.222(4) .
Ru1 C22 2.224(4) .
Ru1 C12 2.275(3) .
Ru1 C11 2.290(3) .
Ru2 C29 2.149(4) .
Ru2 C28 2.169(4) .
Ru2 C30 2.175(4) .
Ru2 C6 2.177(4) .
Ru2 C7 2.185(4) .
Ru2 C26 2.212(4) .
Ru2 C27 2.215(4) .
Ru2 C8 2.216(4) .
Ru2 C5 2.216(4) .
Ru2 C14 2.275(3) .
Ru2 C13 2.279(3) .
C1 C2 1.417(5) .
C1 C11 1.418(5) .
C1 H1 0.9500 .
C2 C3 1.417(5) .
C2 H2 0.9500 .
C3 C4 1.416(5) .
C3 H3 0.9500 .
C4 C12 1.413(5) .
C4 H4 0.9500 .
C5 C6 1.415(5) .
C5 C13 1.415(5) .
C5 H5 0.9500 .
C6 C7 1.416(5) .
C6 H6 0.9500 .
C7 C8 1.403(5) .
C7 H7 0.9500 .
C8 C14 1.415(5) .
C8 H8 0.9500 .
C9 C14 1.507(5) .
C9 C11 1.514(5) .
C9 C10 1.651(5) 2_666
C9 H9 1.0000 .
C10 C13 1.511(5) .
C10 C12 1.516(5) .
C10 C9 1.651(5) 2_666
C10 H10 1.0000 .
C11 C12 1.415(4) .
C13 C14 1.419(5) .
C21 C22 1.436(5) .
C21 C25 1.440(5) .
C21 C31 1.506(5) .
C22 C23 1.424(5) .
C22 C34 1.509(5) .
C23 C24 1.418(6) .
C23 H23 0.9500 .
C24 C25 1.425(6) .
C24 H24 0.9500 .
C25 H25 0.9500 .
C26 C30 1.430(5) .
C26 C27 1.436(5) .
C26 C31 1.508(5) .
C27 C28 1.430(5) .
C27 C34 1.504(5) .
C28 C29 1.426(6) .
C28 H28 0.9500 .
C29 C30 1.421(6) .
C29 H29 0.9500 .
C30 H30 0.9500 .
C31 C32 1.537(6) .
C31 C33 1.542(5) .
C32 H32A 0.9800 .
C32 H32B 0.9800 .
C32 H32C 0.9800 .
C33 H33A 0.9800 .
C33 H33B 0.9800 .
C33 H33C 0.9800 .
C34 C35 1.530(5) .
C34 C36 1.550(5) .
C35 H35A 0.9800 .
C35 H35B 0.9800 .
C35 H35C 0.9800 .
C36 H36A 0.9800 .
C36 H36B 0.9800 .
C36 H36C 0.9800 .
Ru3 C64 2.154(4) .
Ru3 C63 2.162(4) .
Ru3 C43 2.179(4) .
Ru3 C65 2.183(4) .
Ru3 C42 2.191(4) .
Ru3 C62 2.206(4) .
Ru3 C44 2.214(4) .
Ru3 C41 2.220(3) .
Ru3 C61 2.226(4) .
Ru3 C52 2.279(3) .
Ru3 C51 2.292(3) .
Ru4 C69 2.152(4) .
Ru4 C70 2.163(4) .
Ru4 C68 2.182(4) .
Ru4 C47 2.184(4) .
Ru4 C46 2.189(4) .
Ru4 C45 2.207(4) .
Ru4 C66 2.212(4) .
Ru4 C48 2.219(4) .
Ru4 C67 2.220(4) .
Ru4 C53 2.265(3) .
Ru4 C54 2.283(3) .
C41 C42 1.416(5) .
C41 C51 1.427(5) .
C41 H41 0.9500 .
C42 C43 1.414(5) .
C42 H42 0.9500 .
C43 C44 1.418(5) .
C43 H43 0.9500 .
C44 C52 1.413(5) .
C44 H44 0.9500 .
C45 C53 1.410(5) .
C45 C46 1.412(5) .
C45 H45 0.9500 .
C46 C47 1.415(5) .
C46 H46 0.9500 .
C47 C48 1.418(5) .
C47 H47 0.9500 .
C48 C54 1.417(5) .
C48 H48 0.9500 .
C49 C51 1.500(5) .
C49 C54 1.514(5) .
C49 C50 1.638(5) 2_675
C49 H49 1.0000 .
C50 C52 1.513(5) .
C50 C53 1.514(5) .
C50 C49 1.639(5) 2_675
C50 H50 1.0000 .
C51 C52 1.418(5) .
C53 C54 1.422(4) .
C61 C62 1.438(5) .
C61 C65 1.438(5) .
C61 C71 1.498(5) .
C62 C63 1.435(5) .
C62 C74 1.510(5) .
C63 C64 1.426(5) .
C63 H63 0.9500 .
C64 C65 1.418(6) .
C64 H64 0.9500 .
C65 H65 0.9500 .
C66 C70 1.425(5) .
C66 C67 1.433(5) .
C66 C71 1.504(5) .
C67 C68 1.428(5) .
C67 C74 1.506(5) .
C68 C69 1.439(6) .
C68 H68 0.9500 .
C69 C70 1.421(5) .
C69 H69 0.9500 .
C70 H70 0.9500 .
C71 C72 1.537(5) .
C71 C73 1.552(5) .
C72 H72A 0.9800 .
C72 H72B 0.9800 .
C72 H72C 0.9800 .
C73 H73A 0.9800 .
C73 H73B 0.9800 .
C73 H73C 0.9800 .
C74 C75 1.521(5) .
C74 C76 1.553(6) .
C75 H75A 0.9800 .
C75 H75B 0.9800 .
C75 H75C 0.9800 .
C76 H76A 0.9800 .
C76 H76B 0.9800 .
C76 H76C 0.9800 .
S1 O3 1.438(3) .
S1 O1 1.443(3) .
S1 O2 1.444(3) .
S1 C15 1.833(4) .
C15 F1 1.323(5) .
C15 F2 1.329(5) .
C15 F3 1.344(5) .
S2 O6 1.426(3) .
S2 O4 1.445(3) .
S2 O5 1.445(3) .
S2 C16 1.827(4) .
C16 F6 1.318(5) .
C16 F4 1.328(5) .
C16 F5 1.332(5) .
S3 O9 1.433(3) .
S3 O8 1.442(3) .
S3 O7 1.445(3) .
S3 C55 1.831(4) .
C55 F9 1.324(5) .
C55 F8 1.325(5) .
C55 F7 1.341(5) .
S4 O12 1.436(3) .
S4 O10 1.444(3) .
S4 O11 1.449(3) .
S4 C56 1.819(5) .
C56 F11 1.322(5) .
C56 F10 1.337(6) .
C56 F12 1.339(6) .
N1 C17 1.122(6) .
C17 C18 1.452(7) .
C18 H18A 0.9800 .
C18 H18B 0.9800 .
C18 H18C 0.9800 .
N2 C57 1.058(7) .
C57 C58 1.481(8) .
C58 H58A 0.9800 .
C58 H58B 0.9800 .
C58 H58C 0.9800 .
O13 H13A 0.8501 .
O13 H13B 0.8501 .

loop_
_geom_hbond_atom_site_label_D
_geom_hbond_atom_site_label_H
_geom_hbond_atom_site_label_A
_geom_hbond_distance_DH
_geom_hbond_distance_HA
_geom_hbond_distance_DA
_geom_hbond_angle_DHA
O13 H13A O11 0.85 2.09 2.868(5) 151.6
O13 H13B O2 0.85 2.06 2.908(5) 179.6

loop_
_geom_torsion_atom_site_label_1
_geom_torsion_atom_site_label_2
_geom_torsion_atom_site_label_3
_geom_torsion_atom_site_label_4
_geom_torsion
_geom_torsion_site_symmetry_1
C24 Ru1 C1 C2 58.1(3) .
C25 Ru1 C1 C2 94.6(2) .
C23 Ru1 C1 C2 46.6(5) .
C3 Ru1 C1 C2 -29.7(2) .
C21 Ru1 C1 C2 133.8(2) .
C4 Ru1 C1 C2 -66.7(2) .
C22 Ru1 C1 C2 156.2(3) .
C12 Ru1 C1 C2 -102.6(2) .
C11 Ru1 C1 C2 -130.3(3) .
C24 Ru1 C1 C11 -171.5(2) .
C25 Ru1 C1 C11 -135.1(2) .
C2 Ru1 C1 C11 130.3(3) .
C23 Ru1 C1 C11 176.9(4) .
C3 Ru1 C1 C11 100.7(2) .
C21 Ru1 C1 C11 -95.9(2) .
C4 Ru1 C1 C11 63.6(2) .
C22 Ru1 C1 C11 -73.4(3) .
C12 Ru1 C1 C11 27.71(19) .
C11 C1 C2 C3 -2.4(5) .
Ru1 C1 C2 C3 55.5(3) .
C11 C1 C2 Ru1 -57.9(3) .
C24 Ru1 C2 C1 -134.9(2) .
C25 Ru1 C2 C1 -95.6(2) .
C23 Ru1 C2 C1 -163.8(2) .
C3 Ru1 C2 C1 131.5(3) .
C21 Ru1 C2 C1 -71.7(3) .
C4 Ru1 C2 C1 102.2(2) .
C22 Ru1 C2 C1 -135.1(5) .
C12 Ru1 C2 C1 65.6(2) .
C11 Ru1 C2 C1 29.78(19) .
C24 Ru1 C2 C3 93.5(2) .
C25 Ru1 C2 C3 132.9(2) .
C23 Ru1 C2 C3 64.7(3) .
C21 Ru1 C2 C3 156.8(2) .
C1 Ru1 C2 C3 -131.5(3) .
C4 Ru1 C2 C3 -29.3(2) .
C22 Ru1 C2 C3 93.4(5) .
C12 Ru1 C2 C3 -66.0(2) .
C11 Ru1 C2 C3 -101.8(2) .
C1 C2 C3 C4 -0.9(5) .
Ru1 C2 C3 C4 54.8(3) .
C1 C2 C3 Ru1 -55.7(3) .
C24 Ru1 C3 C4 134.2(2) .
C25 Ru1 C3 C4 165.7(2) .
C2 Ru1 C3 C4 -131.7(3) .
C23 Ru1 C3 C4 95.5(2) .
C21 Ru1 C3 C4 147.5(5) .
C1 Ru1 C3 C4 -102.2(2) .
C22 Ru1 C3 C4 73.4(3) .
C12 Ru1 C3 C4 -29.5(2) .
C11 Ru1 C3 C4 -65.4(2) .
C24 Ru1 C3 C2 -94.1(2) .
C25 Ru1 C3 C2 -62.5(3) .
C23 Ru1 C3 C2 -132.8(2) .
C21 Ru1 C3 C2 -80.8(6) .
C1 Ru1 C3 C2 29.6(2) .
C4 Ru1 C3 C2 131.7(3) .
C22 Ru1 C3 C2 -154.8(2) .
C12 Ru1 C3 C2 102.2(2) .
C11 Ru1 C3 C2 66.4(2) .
C2 C3 C4 C12 2.9(5) .
Ru1 C3 C4 C12 56.9(3) .
C2 C3 C4 Ru1 -54.0(3) .
C24 Ru1 C4 C12 170.5(2) .
C25 Ru1 C4 C12 -168.8(4) .
C2 Ru1 C4 C12 -101.3(2) .
C23 Ru1 C4 C12 132.7(2) .
C3 Ru1 C4 C12 -130.9(3) .
C21 Ru1 C4 C12 69.0(4) .
C1 Ru1 C4 C12 -64.0(2) .
C22 Ru1 C4 C12 94.0(2) .
C11 Ru1 C4 C12 -28.10(19) .
C24 Ru1 C4 C3 -58.7(3) .
C25 Ru1 C4 C3 -38.0(5) .
C2 Ru1 C4 C3 29.6(2) .
C23 Ru1 C4 C3 -96.5(2) .
C21 Ru1 C4 C3 -160.1(3) .
C1 Ru1 C4 C3 66.9(2) .
C22 Ru1 C4 C3 -135.1(2) .
C12 Ru1 C4 C3 130.9(3) .
C11 Ru1 C4 C3 102.8(2) .
C29 Ru2 C5 C6 56.6(3) .
C28 Ru2 C5 C6 93.9(2) .
C30 Ru2 C5 C6 42.9(5) .
C7 Ru2 C5 C6 -30.0(2) .
C26 Ru2 C5 C6 156.3(3) .
C27 Ru2 C5 C6 132.9(2) .
C8 Ru2 C5 C6 -66.9(2) .
C14 Ru2 C5 C6 -102.9(2) .
C13 Ru2 C5 C6 -130.6(3) .
C29 Ru2 C5 C13 -172.8(2) .
C28 Ru2 C5 C13 -135.5(2) .
C30 Ru2 C5 C13 173.5(4) .
C6 Ru2 C5 C13 130.6(3) .
C7 Ru2 C5 C13 100.6(2) .
C26 Ru2 C5 C13 -73.1(3) .
C27 Ru2 C5 C13 -96.5(2) .
C8 Ru2 C5 C13 63.7(2) .
C14 Ru2 C5 C13 27.72(19) .
C13 C5 C6 C7 -1.6(5) .
Ru2 C5 C6 C7 55.4(3) .
C13 C5 C6 Ru2 -57.0(3) .
C29 Ru2 C6 C5 -135.8(2) .
C28 Ru2 C6 C5 -96.6(2) .
C30 Ru2 C6 C5 -164.8(2) .
C7 Ru2 C6 C5 131.2(3) .
C26 Ru2 C6 C5 -137.1(5) .
C27 Ru2 C6 C5 -73.4(3) .
C8 Ru2 C6 C5 102.2(2) .
C14 Ru2 C6 C5 65.5(2) .
C13 Ru2 C6 C5 29.6(2) .
C29 Ru2 C6 C7 93.0(2) .
C28 Ru2 C6 C7 132.3(2) .
C30 Ru2 C6 C7 64.0(3) .
C26 Ru2 C6 C7 91.7(5) .
C27 Ru2 C6 C7 155.5(2) .
C8 Ru2 C6 C7 -29.0(2) .
C5 Ru2 C6 C7 -131.2(3) .
C14 Ru2 C6 C7 -65.7(2) .
C13 Ru2 C6 C7 -101.6(2) .
C5 C6 C7 C8 -0.9(5) .
Ru2 C6 C7 C8 55.2(3) .
C5 C6 C7 Ru2 -56.1(3) .
C29 Ru2 C7 C8 134.0(2) .
C28 Ru2 C7 C8 164.6(2) .
C30 Ru2 C7 C8 95.2(2) .
C6 Ru2 C7 C8 -132.0(3) .
C26 Ru2 C7 C8 73.1(3) .
C27 Ru2 C7 C8 145.0(4) .
C5 Ru2 C7 C8 -102.3(2) .
C14 Ru2 C7 C8 -29.41(19) .
C13 Ru2 C7 C8 -65.5(2) .
C29 Ru2 C7 C6 -93.9(2) .
C28 Ru2 C7 C6 -63.4(3) .
C30 Ru2 C7 C6 -132.8(2) .
C26 Ru2 C7 C6 -154.8(2) .
C27 Ru2 C7 C6 -83.0(5) .
C8 Ru2 C7 C6 132.0(3) .
C5 Ru2 C7 C6 29.7(2) .
C14 Ru2 C7 C6 102.6(2) .
C13 Ru2 C7 C6 66.5(2) .
C6 C7 C8 C14 2.4(5) .
Ru2 C7 C8 C14 56.7(3) .
C6 C7 C8 Ru2 -54.3(3) .
C29 Ru2 C8 C7 -58.0(3) .
C28 Ru2 C8 C7 -39.9(5) .
C30 Ru2 C8 C7 -96.0(2) .
C6 Ru2 C8 C7 29.5(2) .
C26 Ru2 C8 C7 -134.7(2) .
C27 Ru2 C8 C7 -157.6(3) .
C5 Ru2 C8 C7 66.9(2) .
C14 Ru2 C8 C7 131.2(3) .
C13 Ru2 C8 C7 102.7(2) .
C29 Ru2 C8 C14 170.9(2) .
C28 Ru2 C8 C14 -171.1(4) .
C30 Ru2 C8 C14 132.9(2) .
C6 Ru2 C8 C14 -101.6(2) .
C7 Ru2 C8 C14 -131.2(3) .
C26 Ru2 C8 C14 94.2(2) .
C27 Ru2 C8 C14 71.2(4) .
C5 Ru2 C8 C14 -64.3(2) .
C13 Ru2 C8 C14 -28.44(19) .
C2 C1 C11 C12 3.7(5) .
Ru1 C1 C11 C12 -51.9(3) .
C2 C1 C11 C9 -166.9(3) .
Ru1 C1 C11 C9 137.4(3) .
C2 C1 C11 Ru1 55.7(3) .
C14 C9 C11 C12 42.3(4) .
C10 C9 C11 C12 -76.7(4) 2_666
C14 C9 C11 C1 -146.8(3) .
C10 C9 C11 C1 94.1(4) 2_666
C14 C9 C11 Ru1 -51.3(4) .
C10 C9 C11 Ru1 -170.4(3) 2_666
C24 Ru1 C11 C12 155.3(4) .
C25 Ru1 C11 C12 -166.4(2) .
C2 Ru1 C11 C12 103.3(2) .
C23 Ru1 C11 C12 -43.4(5) .
C3 Ru1 C11 C12 65.6(2) .
C21 Ru1 C11 C12 -123.7(2) .
C1 Ru1 C11 C12 133.8(3) .
C4 Ru1 C11 C12 28.47(19) .
C22 Ru1 C11 C12 -81.9(2) .
C24 Ru1 C11 C1 21.5(5) .
C25 Ru1 C11 C1 59.8(3) .
C2 Ru1 C11 C1 -30.5(2) .
C23 Ru1 C11 C1 -177.2(4) .
C3 Ru1 C11 C1 -68.2(2) .
C21 Ru1 C11 C1 102.5(2) .
C4 Ru1 C11 C1 -105.3(2) .
C22 Ru1 C11 C1 144.3(2) .
C12 Ru1 C11 C1 -133.8(3) .
C24 Ru1 C11 C9 -94.0(5) .
C25 Ru1 C11 C9 -55.7(4) .
C2 Ru1 C11 C9 -146.0(4) .
C23 Ru1 C11 C9 67.3(6) .
C3 Ru1 C11 C9 176.3(4) .
C21 Ru1 C11 C9 -12.9(4) .
C1 Ru1 C11 C9 -115.5(4) .
C4 Ru1 C11 C9 139.2(4) .
C22 Ru1 C11 C9 28.8(4) .
C12 Ru1 C11 C9 110.7(4) .
C3 C4 C12 C11 -1.5(5) .
Ru1 C4 C12 C11 53.9(3) .
C3 C4 C12 C10 170.3(3) .
Ru1 C4 C12 C10 -134.4(3) .
C3 C4 C12 Ru1 -55.4(3) .
C1 C11 C12 C4 -1.8(5) .
C9 C11 C12 C4 169.3(3) .
Ru1 C11 C12 C4 -52.5(3) .
C1 C11 C12 C10 -173.9(3) .
C9 C11 C12 C10 -2.8(4) .
Ru1 C11 C12 C10 135.4(3) .
C1 C11 C12 Ru1 50.7(3) .
C9 C11 C12 Ru1 -138.2(3) .
C13 C10 C12 C4 150.2(3) .
C9 C10 C12 C4 -89.3(4) 2_666
C13 C10 C12 C11 -37.8(4) .
C9 C10 C12 C11 82.7(3) 2_666
C13 C10 C12 Ru1 56.4(4) .
C9 C10 C12 Ru1 176.9(2) 2_666
C24 Ru1 C12 C4 -23.3(5) .
C25 Ru1 C12 C4 168.8(4) .
C2 Ru1 C12 C4 67.6(2) .
C23 Ru1 C12 C4 -63.8(3) .
C3 Ru1 C12 C4 30.1(2) .
C21 Ru1 C12 C4 -148.9(2) .
C1 Ru1 C12 C4 105.0(2) .
C22 Ru1 C12 C4 -106.3(2) .
C11 Ru1 C12 C4 133.1(3) .
C24 Ru1 C12 C11 -156.5(4) .
C25 Ru1 C12 C11 35.7(5) .
C2 Ru1 C12 C11 -65.5(2) .
C23 Ru1 C12 C11 163.1(2) .
C3 Ru1 C12 C11 -103.1(2) .
C21 Ru1 C12 C11 78.0(2) .
C1 Ru1 C12 C11 -28.11(19) .
C4 Ru1 C12 C11 -133.1(3) .
C22 Ru1 C12 C11 120.6(2) .
C24 Ru1 C12 C10 91.3(5) .
C25 Ru1 C12 C10 -76.5(5) .
C2 Ru1 C12 C10 -177.7(3) .
C23 Ru1 C12 C10 50.9(4) .
C3 Ru1 C12 C10 144.7(4) .
C21 Ru1 C12 C10 -34.2(4) .
C1 Ru1 C12 C10 -140.3(4) .
C4 Ru1 C12 C10 114.7(4) .
C22 Ru1 C12 C10 8.4(4) .
C11 Ru1 C12 C10 -112.2(4) .
C6 C5 C13 C14 2.6(5) .
Ru2 C5 C13 C14 -52.3(3) .
C6 C5 C13 C10 -168.4(3) .
Ru2 C5 C13 C10 136.7(3) .
C6 C5 C13 Ru2 54.9(3) .
C12 C10 C13 C5 -149.3(3) .
C9 C10 C13 C5 90.3(4) 2_666
C12 C10 C13 C14 39.5(4) .
C9 C10 C13 C14 -80.9(4) 2_666
C12 C10 C13 Ru2 -55.2(4) .
C9 C10 C13 Ru2 -175.6(3) 2_666
C29 Ru2 C13 C5 18.1(5) .
C28 Ru2 C13 C5 59.8(3) .
C30 Ru2 C13 C5 -174.1(4) .
C6 Ru2 C13 C5 -30.3(2) .
C7 Ru2 C13 C5 -68.2(2) .
C26 Ru2 C13 C5 145.0(2) .
C27 Ru2 C13 C5 102.6(2) .
C8 Ru2 C13 C5 -105.2(2) .
C14 Ru2 C13 C5 -134.0(3) .
C29 Ru2 C13 C14 152.0(4) .
C28 Ru2 C13 C14 -166.2(2) .
C30 Ru2 C13 C14 -40.1(5) .
C6 Ru2 C13 C14 103.7(2) .
C7 Ru2 C13 C14 65.7(2) .
C26 Ru2 C13 C14 -81.0(2) .
C27 Ru2 C13 C14 -123.4(2) .
C8 Ru2 C13 C14 28.72(19) .
C5 Ru2 C13 C14 134.0(3) .
C29 Ru2 C13 C10 -95.8(5) .
C28 Ru2 C13 C10 -54.0(4) .
C30 Ru2 C13 C10 72.1(6) .
C6 Ru2 C13 C10 -144.2(4) .
C7 Ru2 C13 C10 177.9(4) .
C26 Ru2 C13 C10 31.2(4) .
C27 Ru2 C13 C10 -11.3(4) .
C8 Ru2 C13 C10 140.9(4) .
C5 Ru2 C13 C10 -113.9(4) .
C14 Ru2 C13 C10 112.2(4) .
C7 C8 C14 C13 -1.4(5) .
Ru2 C8 C14 C13 53.5(3) .
C7 C8 C14 C9 168.3(3) .
Ru2 C8 C14 C9 -136.7(3) .
C7 C8 C14 Ru2 -55.0(3) .
C5 C13 C14 C8 -1.1(5) .
C10 C13 C14 C8 170.1(3) .
Ru2 C13 C14 C8 -52.3(3) .
C5 C13 C14 C9 -171.4(3) .
C10 C13 C14 C9 -0.2(5) .
Ru2 C13 C14 C9 137.4(3) .
C5 C13 C14 Ru2 51.2(3) .
C10 C13 C14 Ru2 -137.5(3) .
C11 C9 C14 C8 149.3(3) .
C10 C9 C14 C8 -91.1(4) 2_666
C11 C9 C14 C13 -40.7(4) .
C10 C9 C14 C13 78.9(4) 2_666
C11 C9 C14 Ru2 53.1(4) .
C10 C9 C14 Ru2 172.7(3) 2_666
C29 Ru2 C14 C8 -21.7(5) .
C28 Ru2 C14 C8 170.3(4) .
C30 Ru2 C14 C8 -62.9(3) .
C6 Ru2 C14 C8 67.4(2) .
C7 Ru2 C14 C8 29.8(2) .
C26 Ru2 C14 C8 -105.8(2) .
C27 Ru2 C14 C8 -148.1(2) .
C5 Ru2 C14 C8 104.7(2) .
C13 Ru2 C14 C8 132.7(3) .
C29 Ru2 C14 C13 -154.4(4) .
C28 Ru2 C14 C13 37.6(5) .
C30 Ru2 C14 C13 164.4(2) .
C6 Ru2 C14 C13 -65.3(2) .
C7 Ru2 C14 C13 -102.9(2) .
C26 Ru2 C14 C13 121.5(2) .
C27 Ru2 C14 C13 79.2(2) .
C8 Ru2 C14 C13 -132.7(3) .
C5 Ru2 C14 C13 -27.98(19) .
C29 Ru2 C14 C9 94.8(5) .
C28 Ru2 C14 C9 -73.2(6) .
C30 Ru2 C14 C9 53.6(4) .
C6 Ru2 C14 C9 -176.1(4) .
C7 Ru2 C14 C9 146.3(4) .
C26 Ru2 C14 C9 10.7(4) .
C27 Ru2 C14 C9 -31.6(4) .
C8 Ru2 C14 C9 116.5(4) .
C5 Ru2 C14 C9 -138.8(4) .
C13 Ru2 C14 C9 -110.8(4) .
C24 Ru1 C21 C22 -79.2(2) .
C25 Ru1 C21 C22 -117.6(3) .
C2 Ru1 C21 C22 -156.7(2) .
C23 Ru1 C21 C22 -36.6(2) .
C3 Ru1 C21 C22 -93.8(5) .
C1 Ru1 C21 C22 162.8(2) .
C4 Ru1 C21 C22 36.6(4) .
C12 Ru1 C21 C22 82.6(2) .
C11 Ru1 C21 C22 122.0(2) .
C24 Ru1 C21 C25 38.4(2) .
C2 Ru1 C21 C25 -39.1(3) .
C23 Ru1 C21 C25 81.0(2) .
C3 Ru1 C21 C25 23.8(6) .
C1 Ru1 C21 C25 -79.6(3) .
C4 Ru1 C21 C25 154.1(3) .
C22 Ru1 C21 C25 117.6(3) .
C12 Ru1 C21 C25 -159.8(2) .
C11 Ru1 C21 C25 -120.4(2) .
C24 Ru1 C21 C31 159.6(4) .
C25 Ru1 C21 C31 121.2(4) .
C2 Ru1 C21 C31 82.1(4) .
C23 Ru1 C21 C31 -157.8(4) .
C3 Ru1 C21 C31 145.0(5) .
C1 Ru1 C21 C31 41.6(4) .
C4 Ru1 C21 C31 -84.7(5) .
C22 Ru1 C21 C31 -121.2(4) .
C12 Ru1 C21 C31 -38.6(4) .
C11 Ru1 C21 C31 0.8(4) .
C25 C21 C22 C23 -0.2(4) .
C31 C21 C22 C23 -171.5(3) .
Ru1 C21 C22 C23 60.1(3) .
C25 C21 C22 C34 171.6(3) .
C31 C21 C22 C34 0.4(6) .
Ru1 C21 C22 C34 -128.0(3) .
C25 C21 C22 Ru1 -60.4(3) .
C31 C21 C22 Ru1 128.4(4) .
C24 Ru1 C22 C23 -37.8(2) .
C25 Ru1 C22 C23 -81.0(2) .
C2 Ru1 C22 C23 -37.6(6) .
C3 Ru1 C22 C23 35.9(3) .
C21 Ru1 C22 C23 -118.9(3) .
C1 Ru1 C22 C23 -152.6(3) .
C4 Ru1 C22 C23 78.2(2) .
C12 Ru1 C22 C23 119.7(2) .
C11 Ru1 C22 C23 160.2(2) .
C24 Ru1 C22 C21 81.2(2) .
C25 Ru1 C22 C21 37.9(2) .
C2 Ru1 C22 C21 81.3(5) .
C23 Ru1 C22 C21 118.9(3) .
C3 Ru1 C22 C21 154.9(2) .
C1 Ru1 C22 C21 -33.7(4) .
C4 Ru1 C22 C21 -162.8(2) .
C12 Ru1 C22 C21 -121.3(2) .
C11 Ru1 C22 C21 -80.8(2) .
C24 Ru1 C22 C34 -159.1(4) .
C25 Ru1 C22 C34 157.6(4) .
C2 Ru1 C22 C34 -159.0(4) .
C23 Ru1 C22 C34 -121.4(4) .
C3 Ru1 C22 C34 -85.4(4) .
C21 Ru1 C22 C34 119.7(4) .
C1 Ru1 C22 C34 86.0(4) .
C4 Ru1 C22 C34 -43.1(4) .
C12 Ru1 C22 C34 -1.6(4) .
C11 Ru1 C22 C34 38.9(4) .
C21 C22 C23 C24 0.5(4) .
C34 C22 C23 C24 -171.3(3) .
Ru1 C22 C23 C24 60.8(3) .
C21 C22 C23 Ru1 -60.4(2) .
C34 C22 C23 Ru1 127.9(3) .
C25 Ru1 C23 C24 -37.6(2) .
C2 Ru1 C23 C24 50.3(3) .
C3 Ru1 C23 C24 85.6(2) .
C21 Ru1 C23 C24 -80.6(3) .
C1 Ru1 C23 C24 15.4(6) .
C4 Ru1 C23 C24 124.8(2) .
C22 Ru1 C23 C24 -117.4(3) .
C12 Ru1 C23 C24 158.8(2) .
C11 Ru1 C23 C24 -170.2(4) .
C24 Ru1 C23 C22 117.4(3) .
C25 Ru1 C23 C22 79.8(2) .
C2 Ru1 C23 C22 167.7(2) .
C3 Ru1 C23 C22 -157.0(2) .
C21 Ru1 C23 C22 36.8(2) .
C1 Ru1 C23 C22 132.8(4) .
C4 Ru1 C23 C22 -117.8(2) .
C12 Ru1 C23 C22 -83.8(2) .
C11 Ru1 C23 C22 -52.8(5) .
C22 C23 C24 C25 -0.5(4) .
Ru1 C23 C24 C25 62.1(3) .
C22 C23 C24 Ru1 -62.6(3) .
C25 Ru1 C24 C23 118.1(3) .
C2 Ru1 C24 C23 -142.6(2) .
C3 Ru1 C24 C23 -104.2(2) .
C21 Ru1 C24 C23 79.8(2) .
C1 Ru1 C24 C23 -174.4(2) .
C4 Ru1 C24 C23 -72.3(3) .
C22 Ru1 C24 C23 37.4(2) .
C12 Ru1 C24 C23 -55.7(5) .
C11 Ru1 C24 C23 170.1(4) .
C2 Ru1 C24 C25 99.3(2) .
C23 Ru1 C24 C25 -118.1(3) .
C3 Ru1 C24 C25 137.7(2) .
C21 Ru1 C24 C25 -38.3(2) .
C1 Ru1 C24 C25 67.4(3) .
C4 Ru1 C24 C25 169.5(2) .
C22 Ru1 C24 C25 -80.8(2) .
C12 Ru1 C24 C25 -173.8(3) .
C11 Ru1 C24 C25 51.9(5) .
C23 C24 C25 C21 0.4(4) .
Ru1 C24 C25 C21 63.3(3) .
C23 C24 C25 Ru1 -62.9(3) .
C22 C21 C25 C24 -0.1(4) .
C31 C21 C25 C24 171.0(4) .
Ru1 C21 C25 C24 -62.0(3) .
C22 C21 C25 Ru1 61.9(2) .
C31 C21 C25 Ru1 -127.0(4) .
C2 Ru1 C25 C24 -89.8(2) .
C23 Ru1 C25 C24 37.1(2) .
C3 Ru1 C25 C24 -55.7(3) .
C21 Ru1 C25 C24 116.4(3) .
C1 Ru1 C25 C24 -128.6(2) .
C4 Ru1 C25 C24 -27.9(6) .
C22 Ru1 C25 C24 79.1(2) .
C12 Ru1 C25 C24 173.3(4) .
C11 Ru1 C25 C24 -160.9(2) .
C24 Ru1 C25 C21 -116.4(3) .
C2 Ru1 C25 C21 153.8(2) .
C23 Ru1 C25 C21 -79.3(2) .
C3 Ru1 C25 C21 -172.2(2) .
C1 Ru1 C25 C21 114.9(2) .
C4 Ru1 C25 C21 -144.3(4) .
C22 Ru1 C25 C21 -37.3(2) .
C12 Ru1 C25 C21 56.9(5) .
C11 Ru1 C25 C21 82.7(3) .
C29 Ru2 C26 C30 -37.7(2) .
C28 Ru2 C26 C30 -80.9(2) .
C6 Ru2 C26 C30 -36.2(6) .
C7 Ru2 C26 C30 35.8(3) .
C27 Ru2 C26 C30 -118.2(3) .
C8 Ru2 C26 C30 77.5(3) .
C5 Ru2 C26 C30 -153.3(3) .
C14 Ru2 C26 C30 118.9(2) .
C13 Ru2 C26 C30 159.4(2) .
C29 Ru2 C26 C27 80.6(2) .
C28 Ru2 C26 C27 37.4(2) .
C30 Ru2 C26 C27 118.2(3) .
C6 Ru2 C26 C27 82.0(5) .
C7 Ru2 C26 C27 154.0(2) .
C8 Ru2 C26 C27 -164.3(2) .
C5 Ru2 C26 C27 -35.1(4) .
C14 Ru2 C26 C27 -122.8(2) .
C13 Ru2 C26 C27 -82.4(2) .
C29 Ru2 C26 C31 -159.0(4) .
C28 Ru2 C26 C31 157.8(4) .
C30 Ru2 C26 C31 -121.3(4) .
C6 Ru2 C26 C31 -157.6(4) .
C7 Ru2 C26 C31 -85.5(4) .
C27 Ru2 C26 C31 120.5(4) .
C8 Ru2 C26 C31 -43.8(4) .
C5 Ru2 C26 C31 85.4(4) .
C14 Ru2 C26 C31 -2.4(4) .
C13 Ru2 C26 C31 38.1(4) .
C30 C26 C27 C28 0.4(4) .
C31 C26 C27 C28 172.7(3) .
Ru2 C26 C27 C28 -59.8(2) .
C30 C26 C27 C34 -173.1(3) .
C31 C26 C27 C34 -0.8(6) .
Ru2 C26 C27 C34 126.7(3) .
C30 C26 C27 Ru2 60.2(2) .
C31 C26 C27 Ru2 -127.5(4) .
C29 Ru2 C27 C28 37.9(2) .
C30 Ru2 C27 C28 80.8(2) .
C6 Ru2 C27 C28 -38.2(3) .
C7 Ru2 C27 C28 25.9(6) .
C26 Ru2 C27 C28 118.1(3) .
C8 Ru2 C27 C28 151.5(3) .
C5 Ru2 C27 C28 -79.5(2) .
C14 Ru2 C27 C28 -160.8(2) .
C13 Ru2 C27 C28 -120.7(2) .
C29 Ru2 C27 C26 -80.2(2) .
C28 Ru2 C27 C26 -118.1(3) .
C30 Ru2 C27 C26 -37.3(2) .
C6 Ru2 C27 C26 -156.3(2) .
C7 Ru2 C27 C26 -92.2(5) .
C8 Ru2 C27 C26 33.4(4) .
C5 Ru2 C27 C26 162.4(2) .
C14 Ru2 C27 C26 81.1(2) .
C13 Ru2 C27 C26 121.3(2) .
C29 Ru2 C27 C34 159.5(4) .
C28 Ru2 C27 C34 121.6(4) .
C30 Ru2 C27 C34 -157.5(4) .
C6 Ru2 C27 C34 83.4(4) .
C7 Ru2 C27 C34 147.6(4) .
C26 Ru2 C27 C34 -120.3(4) .
C8 Ru2 C27 C34 -86.8(4) .
C5 Ru2 C27 C34 42.2(4) .
C14 Ru2 C27 C34 -39.2(4) .
C13 Ru2 C27 C34 1.0(4) .
C26 C27 C28 C29 -0.3(4) .
C34 C27 C28 C29 173.0(3) .
Ru2 C27 C28 C29 -61.2(3) .
C26 C27 C28 Ru2 61.0(2) .
C34 C27 C28 Ru2 -125.8(4) .
C30 Ru2 C28 C29 37.9(2) .
C6 Ru2 C28 C29 -88.0(2) .
C7 Ru2 C28 C29 -53.5(3) .
C26 Ru2 C28 C29 80.5(2) .
C27 Ru2 C28 C29 117.6(3) .
C8 Ru2 C28 C29 -24.5(5) .
C5 Ru2 C28 C29 -126.9(2) .
C14 Ru2 C28 C29 173.1(4) .
C13 Ru2 C28 C29 -159.3(2) .
C29 Ru2 C28 C27 -117.6(3) .
C30 Ru2 C28 C27 -79.7(2) .
C6 Ru2 C28 C27 154.3(2) .
C7 Ru2 C28 C27 -171.1(2) .
C26 Ru2 C28 C27 -37.2(2) .
C8 Ru2 C28 C27 -142.2(4) .
C5 Ru2 C28 C27 115.4(2) .
C14 Ru2 C28 C27 55.5(5) .
C13 Ru2 C28 C27 83.0(2) .
C27 C28 C29 C30 0.1(4) .
Ru2 C28 C29 C30 -62.9(3) .
C27 C28 C29 Ru2 63.0(3) .
C28 Ru2 C29 C30 117.0(3) .
C6 Ru2 C29 C30 -142.3(2) .
C7 Ru2 C29 C30 -103.8(2) .
C26 Ru2 C29 C30 37.3(2) .
C27 Ru2 C29 C30 79.6(2) .
C8 Ru2 C29 C30 -72.5(3) .
C5 Ru2 C29 C30 -173.4(2) .
C14 Ru2 C29 C30 -57.1(5) .
C13 Ru2 C29 C30 173.6(3) .
C30 Ru2 C29 C28 -117.0(3) .
C6 Ru2 C29 C28 100.7(2) .
C7 Ru2 C29 C28 139.2(2) .
C26 Ru2 C29 C28 -79.7(2) .
C27 Ru2 C29 C28 -37.4(2) .
C8 Ru2 C29 C28 170.5(2) .
C5 Ru2 C29 C28 69.6(3) .
C14 Ru2 C29 C28 -174.1(3) .
C13 Ru2 C29 C28 56.6(5) .
C28 C29 C30 C26 0.1(4) .
Ru2 C29 C30 C26 -62.6(3) .
C28 C29 C30 Ru2 62.7(3) .
C27 C26 C30 C29 -0.3(4) .
C31 C26 C30 C29 -172.5(3) .
Ru2 C26 C30 C29 60.9(3) .
C27 C26 C30 Ru2 -61.2(2) .
C31 C26 C30 Ru2 126.6(4) .
C28 Ru2 C30 C29 -38.1(2) .
C6 Ru2 C30 C29 50.2(3) .
C7 Ru2 C30 C29 85.3(2) .
C26 Ru2 C30 C29 -117.8(3) .
C27 Ru2 C30 C29 -80.7(2) .
C8 Ru2 C30 C29 124.0(2) .
C5 Ru2 C30 C29 18.2(6) .
C14 Ru2 C30 C29 157.6(2) .
C13 Ru2 C30 C29 -173.6(3) .
C29 Ru2 C30 C26 117.8(3) .
C28 Ru2 C30 C26 79.7(2) .
C6 Ru2 C30 C26 168.0(2) .
C7 Ru2 C30 C26 -156.9(2) .
C27 Ru2 C30 C26 37.1(2) .
C8 Ru2 C30 C26 -118.1(2) .
C5 Ru2 C30 C26 136.1(4) .
C14 Ru2 C30 C26 -84.5(2) .
C13 Ru2 C30 C26 -55.7(5) .
C22 C21 C31 C26 -17.1(5) .
C25 C21 C31 C26 173.3(4) .
Ru1 C21 C31 C26 79.3(4) .
C22 C21 C31 C32 -140.7(4) .
C25 C21 C31 C32 49.7(5) .
Ru1 C21 C31 C32 -44.3(5) .
C22 C21 C31 C33 98.6(4) .
C25 C21 C31 C33 -71.0(5) .
Ru1 C21 C31 C33 -165.0(3) .
C30 C26 C31 C21 -171.8(3) .
C27 C26 C31 C21 17.3(5) .
Ru2 C26 C31 C21 -77.8(4) .
C30 C26 C31 C32 -47.5(5) .
C27 C26 C31 C32 141.6(4) .
Ru2 C26 C31 C32 46.5(4) .
C30 C26 C31 C33 72.4(5) .
C27 C26 C31 C33 -98.5(4) .
Ru2 C26 C31 C33 166.5(3) .
C28 C27 C34 C22 171.7(3) .
C26 C27 C34 C22 -16.2(5) .
Ru2 C27 C34 C22 78.2(4) .
C28 C27 C34 C35 47.3(5) .
C26 C27 C34 C35 -140.6(4) .
Ru2 C27 C34 C35 -46.2(4) .
C28 C27 C34 C36 -73.2(4) .
C26 C27 C34 C36 99.0(4) .
Ru2 C27 C34 C36 -166.7(3) .
C23 C22 C34 C27 -173.2(3) .
C21 C22 C34 C27 16.4(5) .
Ru1 C22 C34 C27 -78.0(4) .
C23 C22 C34 C35 -48.7(5) .
C21 C22 C34 C35 140.9(4) .
Ru1 C22 C34 C35 46.5(4) .
C23 C22 C34 C36 71.0(4) .
C21 C22 C34 C36 -99.4(4) .
Ru1 C22 C34 C36 166.2(3) .
C64 Ru3 C41 C42 58.8(3) .
C63 Ru3 C41 C42 39.5(5) .
C43 Ru3 C41 C42 -29.5(2) .
C65 Ru3 C41 C42 96.6(2) .
C62 Ru3 C41 C42 160.5(3) .
C44 Ru3 C41 C42 -66.9(2) .
C61 Ru3 C41 C42 135.7(2) .
C52 Ru3 C41 C42 -102.8(2) .
C51 Ru3 C41 C42 -130.5(3) .
C64 Ru3 C41 C51 -170.6(2) .
C63 Ru3 C41 C51 170.1(4) .
C43 Ru3 C41 C51 101.0(2) .
C65 Ru3 C41 C51 -132.9(2) .
C42 Ru3 C41 C51 130.5(3) .
C62 Ru3 C41 C51 -69.0(4) .
C44 Ru3 C41 C51 63.6(2) .
C61 Ru3 C41 C51 -93.7(2) .
C52 Ru3 C41 C51 27.78(19) .
C51 C41 C42 C43 -3.2(5) .
Ru3 C41 C42 C43 54.2(3) .
C51 C41 C42 Ru3 -57.5(3) .
C64 Ru3 C42 C43 94.0(2) .
C63 Ru3 C42 C43 62.7(3) .
C65 Ru3 C42 C43 132.9(2) .
C62 Ru3 C42 C43 81.8(6) .
C44 Ru3 C42 C43 -29.6(2) .
C41 Ru3 C42 C43 -131.8(3) .
C61 Ru3 C42 C43 155.9(2) .
C52 Ru3 C42 C43 -66.3(2) .
C51 Ru3 C42 C43 -102.1(2) .
C64 Ru3 C42 C41 -134.1(2) .
C63 Ru3 C42 C41 -165.5(2) .
C43 Ru3 C42 C41 131.8(3) .
C65 Ru3 C42 C41 -95.2(2) .
C62 Ru3 C42 C41 -146.4(5) .
C44 Ru3 C42 C41 102.2(2) .
C61 Ru3 C42 C41 -72.3(3) .
C52 Ru3 C42 C41 65.6(2) .
C51 Ru3 C42 C41 29.78(19) .
C41 C42 C43 C44 0.7(6) .
Ru3 C42 C43 C44 55.8(3) .
C41 C42 C43 Ru3 -55.1(3) .
C64 Ru3 C43 C42 -93.7(2) .
C63 Ru3 C43 C42 -133.1(2) .
C65 Ru3 C43 C42 -64.4(3) .
C62 Ru3 C43 C42 -157.2(2) .
C44 Ru3 C43 C42 131.5(3) .
C41 Ru3 C43 C42 29.3(2) .
C61 Ru3 C43 C42 -92.7(6) .
C52 Ru3 C43 C42 102.1(2) .
C51 Ru3 C43 C42 66.2(2) .
C64 Ru3 C43 C44 134.8(2) .
C63 Ru3 C43 C44 95.3(2) .
C65 Ru3 C43 C44 164.0(2) .
C42 Ru3 C43 C44 -131.5(3) .
C62 Ru3 C43 C44 71.3(3) .
C41 Ru3 C43 C44 -102.2(2) .
C61 Ru3 C43 C44 135.7(5) .
C52 Ru3 C43 C44 -29.49(19) .
C51 Ru3 C43 C44 -65.3(2) .
C42 C43 C44 C52 1.7(6) .
Ru3 C43 C44 C52 57.1(3) .
C42 C43 C44 Ru3 -55.4(3) .
C64 Ru3 C44 C52 170.9(2) .
C63 Ru3 C44 C52 134.1(2) .
C43 Ru3 C44 C52 -130.8(3) .
C65 Ru3 C44 C52 -177.0(4) .
C42 Ru3 C44 C52 -101.1(2) .
C62 Ru3 C44 C52 94.9(2) .
C41 Ru3 C44 C52 -64.0(2) .
C61 Ru3 C44 C52 71.6(3) .
C51 Ru3 C44 C52 -27.96(19) .
C64 Ru3 C44 C43 -58.4(3) .
C63 Ru3 C44 C43 -95.1(2) .
C65 Ru3 C44 C43 -46.2(5) .
C42 Ru3 C44 C43 29.7(2) .
C62 Ru3 C44 C43 -134.3(2) .
C41 Ru3 C44 C43 66.8(2) .
C61 Ru3 C44 C43 -157.6(3) .
C52 Ru3 C44 C43 130.8(3) .
C51 Ru3 C44 C43 102.8(2) .
C69 Ru4 C45 C53 -169.8(2) .
C70 Ru4 C45 C53 173.8(4) .
C68 Ru4 C45 C53 -131.7(2) .
C47 Ru4 C45 C53 101.5(2) .
C46 Ru4 C45 C53 130.8(3) .
C66 Ru4 C45 C53 -70.9(4) .
C48 Ru4 C45 C53 64.2(2) .
C67 Ru4 C45 C53 -93.4(2) .
C54 Ru4 C45 C53 28.38(19) .
C69 Ru4 C45 C46 59.5(3) .
C70 Ru4 C45 C46 43.0(5) .
C68 Ru4 C45 C46 97.5(2) .
C47 Ru4 C45 C46 -29.3(2) .
C66 Ru4 C45 C46 158.3(3) .
C48 Ru4 C45 C46 -66.6(2) .
C67 Ru4 C45 C46 135.8(2) .
C53 Ru4 C45 C46 -130.8(3) .
C54 Ru4 C45 C46 -102.4(2) .
C53 C45 C46 C47 -3.1(6) .
Ru4 C45 C46 C47 54.0(3) .
C53 C45 C46 Ru4 -57.1(3) .
C69 Ru4 C46 C45 -133.0(2) .
C70 Ru4 C46 C45 -163.6(2) .
C68 Ru4 C46 C45 -93.6(2) .
C47 Ru4 C46 C45 132.3(3) .
C66 Ru4 C46 C45 -144.3(5) .
C48 Ru4 C46 C45 102.6(2) .
C67 Ru4 C46 C45 -71.8(3) .
C53 Ru4 C46 C45 29.6(2) .
C54 Ru4 C46 C45 65.8(2) .
C69 Ru4 C46 C47 94.7(2) .
C70 Ru4 C46 C47 64.1(3) .
C68 Ru4 C46 C47 134.1(2) .
C45 Ru4 C46 C47 -132.3(3) .
C66 Ru4 C46 C47 83.4(5) .
C48 Ru4 C46 C47 -29.7(2) .
C67 Ru4 C46 C47 155.9(2) .
C53 Ru4 C46 C47 -102.7(2) .
C54 Ru4 C46 C47 -66.4(2) .
C45 C46 C47 C48 1.4(6) .
Ru4 C46 C47 C48 55.9(3) .
C45 C46 C47 Ru4 -54.5(3) .
C69 Ru4 C47 C46 -92.7(2) .
C70 Ru4 C47 C46 -132.0(2) .
C68 Ru4 C47 C46 -62.9(3) .
C45 Ru4 C47 C46 29.1(2) .
C66 Ru4 C47 C46 -155.9(2) .
C48 Ru4 C47 C46 131.3(3) .
C67 Ru4 C47 C46 -91.6(6) .
C53 Ru4 C47 C46 65.7(2) .
C54 Ru4 C47 C46 101.8(2) .
C69 Ru4 C47 C48 136.0(2) .
C70 Ru4 C47 C48 96.8(2) .
C68 Ru4 C47 C48 165.8(2) .
C46 Ru4 C47 C48 -131.3(3) .
C45 Ru4 C47 C48 -102.2(2) .
C66 Ru4 C47 C48 72.9(3) .
C67 Ru4 C47 C48 137.1(5) .
C53 Ru4 C47 C48 -65.6(2) .
C54 Ru4 C47 C48 -29.5(2) .
C46 C47 C48 C54 1.7(6) .
Ru4 C47 C48 C54 57.0(3) .
C46 C47 C48 Ru4 -55.3(3) .
C69 Ru4 C48 C54 172.3(2) .
C70 Ru4 C48 C54 135.0(2) .
C68 Ru4 C48 C54 -173.3(4) .
C47 Ru4 C48 C54 -130.8(3) .
C46 Ru4 C48 C54 -101.0(2) .
C45 Ru4 C48 C54 -63.9(2) .
C66 Ru4 C48 C54 95.8(2) .
C67 Ru4 C48 C54 71.4(3) .
C53 Ru4 C48 C54 -27.88(19) .
C69 Ru4 C48 C47 -56.9(3) .
C70 Ru4 C48 C47 -94.2(2) .
C68 Ru4 C48 C47 -42.5(6) .
C46 Ru4 C48 C47 29.8(2) .
C45 Ru4 C48 C47 66.9(2) .
C66 Ru4 C48 C47 -133.4(2) .
C67 Ru4 C48 C47 -157.8(3) .
C53 Ru4 C48 C47 102.9(2) .
C54 Ru4 C48 C47 130.8(3) .
C42 C41 C51 C52 3.3(5) .
Ru3 C41 C51 C52 -52.2(3) .
C42 C41 C51 C49 -167.9(3) .
Ru3 C41 C51 C49 136.7(3) .
C42 C41 C51 Ru3 55.5(3) .
C54 C49 C51 C52 40.7(4) .
C50 C49 C51 C52 -78.6(4) 2_675
C54 C49 C51 C41 -148.0(3) .
C50 C49 C51 C41 92.8(4) 2_675
C54 C49 C51 Ru3 -53.2(4) .
C50 C49 C51 Ru3 -172.4(3) 2_675
C64 Ru3 C51 C52 157.0(4) .
C63 Ru3 C51 C52 -36.9(5) .
C43 Ru3 C51 C52 65.8(2) .
C65 Ru3 C51 C52 -162.8(2) .
C42 Ru3 C51 C52 103.4(2) .
C62 Ru3 C51 C52 -77.9(2) .
C44 Ru3 C51 C52 28.3(2) .
C41 Ru3 C51 C52 133.7(3) .
C61 Ru3 C51 C52 -120.2(2) .
C64 Ru3 C51 C41 23.3(5) .
C63 Ru3 C51 C41 -170.5(4) .
C43 Ru3 C51 C41 -67.9(2) .
C65 Ru3 C51 C41 63.5(3) .
C42 Ru3 C51 C41 -30.2(2) .
C62 Ru3 C51 C41 148.5(2) .
C44 Ru3 C51 C41 -105.3(2) .
C61 Ru3 C51 C41 106.1(2) .
C52 Ru3 C51 C41 -133.7(3) .
C64 Ru3 C51 C49 -91.8(5) .
C63 Ru3 C51 C49 74.4(6) .
C43 Ru3 C51 C49 177.0(4) .
C65 Ru3 C51 C49 -51.6(4) .
C42 Ru3 C51 C49 -145.4(4) .
C62 Ru3 C51 C49 33.4(4) .
C44 Ru3 C51 C49 139.6(4) .
C41 Ru3 C51 C49 -115.1(4) .
C61 Ru3 C51 C49 -9.0(4) .
C52 Ru3 C51 C49 111.2(4) .
C43 C44 C52 C51 -1.7(5) .
Ru3 C44 C52 C51 53.3(3) .
C43 C44 C52 C50 168.2(3) .
Ru3 C44 C52 C50 -136.8(3) .
C43 C44 C52 Ru3 -55.0(3) .
C41 C51 C52 C44 -0.9(5) .
C49 C51 C52 C44 170.7(3) .
Ru3 C51 C52 C44 -51.9(3) .
C41 C51 C52 C50 -171.1(3) .
C49 C51 C52 C50 0.5(5) .
Ru3 C51 C52 C50 137.9(3) .
C41 C51 C52 Ru3 51.0(3) .
C49 C51 C52 Ru3 -137.5(3) .
C53 C50 C52 C44 149.6(3) .
C49 C50 C52 C44 -89.4(4) 2_675
C53 C50 C52 C51 -40.3(4) .
C49 C50 C52 C51 80.7(4) 2_675
C53 C50 C52 Ru3 54.8(4) .
C49 C50 C52 Ru3 175.9(3) 2_675
C64 Ru3 C52 C44 -23.1(5) .
C63 Ru3 C52 C44 -60.9(3) .
C43 Ru3 C52 C44 30.3(2) .
C65 Ru3 C52 C44 177.4(4) .
C42 Ru3 C52 C44 67.9(2) .
C62 Ru3 C52 C44 -103.3(2) .
C41 Ru3 C52 C44 105.1(2) .
C61 Ru3 C52 C44 -144.9(2) .
C51 Ru3 C52 C44 133.4(3) .
C64 Ru3 C52 C51 -156.5(4) .
C63 Ru3 C52 C51 165.7(2) .
C43 Ru3 C52 C51 -103.1(2) .
C65 Ru3 C52 C51 44.0(5) .
C42 Ru3 C52 C51 -65.5(2) .
C62 Ru3 C52 C51 123.3(2) .
C44 Ru3 C52 C51 -133.4(3) .
C41 Ru3 C52 C51 -28.3(2) .
C61 Ru3 C52 C51 81.7(2) .
C64 Ru3 C52 C50 91.6(5) .
C63 Ru3 C52 C50 53.7(4) .
C43 Ru3 C52 C50 144.9(4) .
C65 Ru3 C52 C50 -68.0(6) .
C42 Ru3 C52 C50 -177.4(4) .
C62 Ru3 C52 C50 11.4(4) .
C44 Ru3 C52 C50 114.7(4) .
C41 Ru3 C52 C50 -140.2(4) .
C61 Ru3 C52 C50 -30.2(4) .
C51 Ru3 C52 C50 -111.9(4) .
C46 C45 C53 C54 1.7(5) .
Ru4 C45 C53 C54 -53.8(3) .
C46 C45 C53 C50 -169.4(3) .
Ru4 C45 C53 C50 135.1(3) .
C46 C45 C53 Ru4 55.5(3) .
C52 C50 C53 C45 -150.4(3) .
C49 C50 C53 C45 88.0(4) 2_675
C52 C50 C53 C54 38.3(4) .
C49 C50 C53 C54 -83.3(3) 2_675
C52 C50 C53 Ru4 -55.5(4) .
C49 C50 C53 Ru4 -177.1(2) 2_675
C69 Ru4 C53 C45 24.2(5) .
C70 Ru4 C53 C45 -173.3(4) .
C68 Ru4 C53 C45 63.7(3) .
C47 Ru4 C53 C45 -67.6(2) .
C46 Ru4 C53 C45 -30.1(2) .
C66 Ru4 C53 C45 147.7(2) .
C48 Ru4 C53 C45 -104.9(2) .
C67 Ru4 C53 C45 106.0(2) .
C54 Ru4 C53 C45 -132.9(3) .
C69 Ru4 C53 C54 157.2(4) .
C70 Ru4 C53 C54 -40.3(5) .
C68 Ru4 C53 C54 -163.42(19) .
C47 Ru4 C53 C54 65.3(2) .
C46 Ru4 C53 C54 102.8(2) .
C45 Ru4 C53 C54 132.9(3) .
C66 Ru4 C53 C54 -79.4(2) .
C48 Ru4 C53 C54 28.02(19) .
C67 Ru4 C53 C54 -121.1(2) .
C69 Ru4 C53 C50 -91.7(5) .
C70 Ru4 C53 C50 70.8(6) .
C68 Ru4 C53 C50 -52.2(4) .
C47 Ru4 C53 C50 176.5(4) .
C46 Ru4 C53 C50 -146.0(4) .
C45 Ru4 C53 C50 -115.9(4) .
C66 Ru4 C53 C50 31.8(4) .
C48 Ru4 C53 C50 139.2(4) .
C67 Ru4 C53 C50 -9.9(4) .
C54 Ru4 C53 C50 111.2(4) .
C47 C48 C54 C53 -3.0(5) .
Ru4 C48 C54 C53 51.9(3) .
C47 C48 C54 C49 166.4(3) .
Ru4 C48 C54 C49 -138.6(3) .
C47 C48 C54 Ru4 -54.9(3) .
C45 C53 C54 C48 1.4(5) .
C50 C53 C54 C48 172.9(3) .
Ru4 C53 C54 C48 -51.0(3) .
C45 C53 C54 C49 -168.6(3) .
C50 C53 C54 C49 3.0(5) .
Ru4 C53 C54 C49 139.0(3) .
C45 C53 C54 Ru4 52.4(3) .
C50 C53 C54 Ru4 -136.1(3) .
C51 C49 C54 C48 147.7(3) .
C50 C49 C54 C48 -93.3(4) 2_675
C51 C49 C54 C53 -42.5(4) .
C50 C49 C54 C53 76.4(4) 2_675
C51 C49 C54 Ru4 51.4(4) .
C50 C49 C54 Ru4 170.3(3) 2_675
C69 Ru4 C54 C48 -20.0(5) .
C70 Ru4 C54 C48 -60.8(3) .
C68 Ru4 C54 C48 174.6(3) .
C47 Ru4 C54 C48 30.2(2) .
C46 Ru4 C54 C48 67.9(2) .
C45 Ru4 C54 C48 105.2(2) .
C66 Ru4 C54 C48 -103.2(2) .
C67 Ru4 C54 C48 -145.4(2) .
C53 Ru4 C54 C48 133.8(3) .
C69 Ru4 C54 C53 -153.9(4) .
C70 Ru4 C54 C53 165.3(2) .
C68 Ru4 C54 C53 40.8(4) .
C47 Ru4 C54 C53 -103.6(2) .
C46 Ru4 C54 C53 -65.9(2) .
C45 Ru4 C54 C53 -28.58(19) .
C66 Ru4 C54 C53 123.0(2) .
C48 Ru4 C54 C53 -133.8(3) .
C67 Ru4 C54 C53 80.8(2) .
C69 Ru4 C54 C49 95.4(5) .
C70 Ru4 C54 C49 54.6(4) .
C68 Ru4 C54 C49 -69.9(5) .
C47 Ru4 C54 C49 145.6(4) .
C46 Ru4 C54 C49 -176.7(4) .
C45 Ru4 C54 C49 -139.3(4) .
C66 Ru4 C54 C49 12.2(4) .
C48 Ru4 C54 C49 115.4(4) .
C67 Ru4 C54 C49 -30.0(4) .
C53 Ru4 C54 C49 -110.8(4) .
C64 Ru3 C61 C62 -80.8(2) .
C63 Ru3 C61 C62 -37.6(2) .
C43 Ru3 C61 C62 -81.8(6) .
C65 Ru3 C61 C62 -118.4(3) .
C42 Ru3 C61 C62 -155.6(2) .
C44 Ru3 C61 C62 35.0(4) .
C41 Ru3 C61 C62 162.6(2) .
C52 Ru3 C61 C62 80.9(2) .
C51 Ru3 C61 C62 121.2(2) .
C64 Ru3 C61 C65 37.6(2) .
C63 Ru3 C61 C65 80.8(2) .
C43 Ru3 C61 C65 36.6(6) .
C42 Ru3 C61 C65 -37.2(3) .
C62 Ru3 C61 C65 118.4(3) .
C44 Ru3 C61 C65 153.5(3) .
C41 Ru3 C61 C65 -78.9(2) .
C52 Ru3 C61 C65 -160.7(2) .
C51 Ru3 C61 C65 -120.4(2) .
C64 Ru3 C61 C71 158.6(4) .
C63 Ru3 C61 C71 -158.2(4) .
C43 Ru3 C61 C71 157.6(5) .
C65 Ru3 C61 C71 120.9(4) .
C42 Ru3 C61 C71 83.8(4) .
C62 Ru3 C61 C71 -120.6(4) .
C44 Ru3 C61 C71 -85.6(4) .
C41 Ru3 C61 C71 42.0(4) .
C52 Ru3 C61 C71 -39.7(4) .
C51 Ru3 C61 C71 0.5(4) .
C65 C61 C62 C63 0.4(4) .
C71 C61 C62 C63 -173.5(3) .
Ru3 C61 C62 C63 60.1(3) .
C65 C61 C62 C74 172.5(3) .
C71 C61 C62 C74 -1.5(6) .
Ru3 C61 C62 C74 -127.9(4) .
C65 C61 C62 Ru3 -59.6(2) .
C71 C61 C62 Ru3 126.4(4) .
C64 Ru3 C62 C63 -38.2(2) .
C43 Ru3 C62 C63 39.4(3) .
C65 Ru3 C62 C63 -80.9(2) .
C42 Ru3 C62 C63 -24.8(6) .
C44 Ru3 C62 C63 79.9(2) .
C41 Ru3 C62 C63 -154.4(3) .
C61 Ru3 C62 C63 -118.0(3) .
C52 Ru3 C62 C63 120.6(2) .
C51 Ru3 C62 C63 159.7(2) .
C64 Ru3 C62 C61 79.9(2) .
C63 Ru3 C62 C61 118.0(3) .
C43 Ru3 C62 C61 157.5(2) .
C65 Ru3 C62 C61 37.2(2) .
C42 Ru3 C62 C61 93.3(5) .
C44 Ru3 C62 C61 -162.1(2) .
C41 Ru3 C62 C61 -36.4(4) .
C52 Ru3 C62 C61 -121.4(2) .
C51 Ru3 C62 C61 -82.2(2) .
C64 Ru3 C62 C74 -159.1(4) .
C63 Ru3 C62 C74 -121.0(4) .
C43 Ru3 C62 C74 -81.5(4) .
C65 Ru3 C62 C74 158.2(4) .
C42 Ru3 C62 C74 -145.7(5) .
C44 Ru3 C62 C74 -41.1(4) .
C41 Ru3 C62 C74 84.6(4) .
C61 Ru3 C62 C74 121.0(4) .
C52 Ru3 C62 C74 -0.4(4) .
C51 Ru3 C62 C74 38.8(4) .
C61 C62 C63 C64 0.1(4) .
C74 C62 C63 C64 -171.8(4) .
Ru3 C62 C63 C64 61.9(3) .
C61 C62 C63 Ru3 -61.8(3) .
C74 C62 C63 Ru3 126.3(4) .
C43 Ru3 C63 C64 89.3(2) .
C65 Ru3 C63 C64 -37.4(2) .
C42 Ru3 C63 C64 55.0(3) .
C62 Ru3 C63 C64 -117.0(3) .
C44 Ru3 C63 C64 128.3(2) .
C41 Ru3 C63 C64 25.9(6) .
C61 Ru3 C63 C64 -79.9(2) .
C52 Ru3 C63 C64 161.0(2) .
C51 Ru3 C63 C64 -172.5(4) .
C64 Ru3 C63 C62 117.0(3) .
C43 Ru3 C63 C62 -153.7(2) .
C65 Ru3 C63 C62 79.6(2) .
C42 Ru3 C63 C62 172.0(2) .
C44 Ru3 C63 C62 -114.7(2) .
C41 Ru3 C63 C62 142.8(4) .
C61 Ru3 C63 C62 37.1(2) .
C52 Ru3 C63 C62 -82.0(2) .
C51 Ru3 C63 C62 -55.5(5) .
C62 C63 C64 C65 -0.6(4) .
Ru3 C63 C64 C65 62.6(3) .
C62 C63 C64 Ru3 -63.2(3) .
C63 Ru3 C64 C65 -117.8(3) .
C43 Ru3 C64 C65 142.2(2) .
C42 Ru3 C64 C65 103.7(2) .
C62 Ru3 C64 C65 -79.9(2) .
C44 Ru3 C64 C65 174.2(2) .
C41 Ru3 C64 C65 71.7(3) .
C61 Ru3 C64 C65 -37.5(2) .
C52 Ru3 C64 C65 -169.1(4) .
C51 Ru3 C64 C65 55.0(5) .
C43 Ru3 C64 C63 -100.0(2) .
C65 Ru3 C64 C63 117.8(3) .
C42 Ru3 C64 C63 -138.5(2) .
C62 Ru3 C64 C63 37.9(2) .
C44 Ru3 C64 C63 -68.0(3) .
C41 Ru3 C64 C63 -170.5(2) .
C61 Ru3 C64 C63 80.3(2) .
C52 Ru3 C64 C63 -51.3(5) .
C51 Ru3 C64 C63 172.8(4) .
C63 C64 C65 C61 0.9(4) .
Ru3 C64 C65 C61 62.8(3) .
C63 C64 C65 Ru3 -62.0(3) .
C62 C61 C65 C64 -0.8(4) .
C71 C61 C65 C64 173.1(3) .
Ru3 C61 C65 C64 -61.0(3) .
C62 C61 C65 Ru3 60.2(3) .
C71 C61 C65 Ru3 -125.8(4) .
C63 Ru3 C65 C64 37.8(2) .
C43 Ru3 C65 C64 -50.8(3) .
C42 Ru3 C65 C64 -86.1(2) .
C62 Ru3 C65 C64 80.6(2) .
C44 Ru3 C65 C64 -16.1(6) .
C41 Ru3 C65 C64 -125.3(2) .
C61 Ru3 C65 C64 117.6(3) .
C52 Ru3 C65 C64 169.2(3) .
C51 Ru3 C65 C64 -159.3(2) .
C64 Ru3 C65 C61 -117.6(3) .
C63 Ru3 C65 C61 -79.8(2) .
C43 Ru3 C65 C61 -168.4(2) .
C42 Ru3 C65 C61 156.3(2) .
C62 Ru3 C65 C61 -37.0(2) .
C44 Ru3 C65 C61 -133.7(4) .
C41 Ru3 C65 C61 117.1(2) .
C52 Ru3 C65 C61 51.6(5) .
C51 Ru3 C65 C61 83.0(2) .
C69 Ru4 C66 C70 -37.8(2) .
C68 Ru4 C66 C70 -81.2(2) .
C47 Ru4 C66 C70 39.4(3) .
C46 Ru4 C66 C70 -25.4(6) .
C45 Ru4 C66 C70 -151.1(3) .
C48 Ru4 C66 C70 80.6(2) .
C67 Ru4 C66 C70 -118.0(3) .
C53 Ru4 C66 C70 161.8(2) .
C54 Ru4 C66 C70 121.6(2) .
C69 Ru4 C66 C67 80.2(2) .
C70 Ru4 C66 C67 118.0(3) .
C68 Ru4 C66 C67 36.8(2) .
C47 Ru4 C66 C67 157.4(2) .
C46 Ru4 C66 C67 92.6(5) .
C45 Ru4 C66 C67 -33.1(4) .
C48 Ru4 C66 C67 -161.4(2) .
C53 Ru4 C66 C67 -80.2(2) .
C54 Ru4 C66 C67 -120.4(2) .
C69 Ru4 C66 C71 -159.4(4) .
C70 Ru4 C66 C71 -121.6(4) .
C68 Ru4 C66 C71 157.2(4) .
C47 Ru4 C66 C71 -82.2(4) .
C46 Ru4 C66 C71 -147.0(5) .
C45 Ru4 C66 C71 87.3(4) .
C48 Ru4 C66 C71 -41.1(4) .
C67 Ru4 C66 C71 120.4(4) .
C53 Ru4 C66 C71 40.2(4) .
C54 Ru4 C66 C71 0.0(4) .
C70 C66 C67 C68 0.1(4) .
C71 C66 C67 C68 174.3(3) .
Ru4 C66 C67 C68 -59.8(3) .
C70 C66 C67 C74 -172.3(4) .
C71 C66 C67 C74 1.8(6) .
Ru4 C66 C67 C74 127.7(4) .
C70 C66 C67 Ru4 59.9(3) .
C71 C66 C67 Ru4 -125.9(4) .
C69 Ru4 C67 C68 38.4(2) .
C70 Ru4 C67 C68 81.5(2) .
C47 Ru4 C67 C68 37.3(6) .
C46 Ru4 C67 C68 -35.5(3) .
C45 Ru4 C67 C68 -77.0(2) .
C66 Ru4 C67 C68 118.9(3) .
C48 Ru4 C67 C68 155.6(3) .
C53 Ru4 C67 C68 -118.1(2) .
C54 Ru4 C67 C68 -158.5(2) .
C69 Ru4 C67 C66 -80.5(2) .
C70 Ru4 C67 C66 -37.4(2) .
C68 Ru4 C67 C66 -118.9(3) .
C47 Ru4 C67 C66 -81.6(6) .
C46 Ru4 C67 C66 -154.4(2) .
C45 Ru4 C67 C66 164.2(2) .
C48 Ru4 C67 C66 36.7(4) .
C53 Ru4 C67 C66 123.0(2) .
C54 Ru4 C67 C66 82.7(2) .
C69 Ru4 C67 C74 158.0(4) .
C70 Ru4 C67 C74 -158.9(4) .
C68 Ru4 C67 C74 119.7(4) .
C47 Ru4 C67 C74 156.9(5) .
C46 Ru4 C67 C74 84.1(4) .
C45 Ru4 C67 C74 42.7(4) .
C66 Ru4 C67 C74 -121.5(4) .
C48 Ru4 C67 C74 -84.8(4) .
C53 Ru4 C67 C74 1.5(4) .
C54 Ru4 C67 C74 -38.8(4) .
C66 C67 C68 C69 -0.4(4) .
C74 C67 C68 C69 172.1(4) .
Ru4 C67 C68 C69 -61.0(3) .
C66 C67 C68 Ru4 60.6(3) .
C74 C67 C68 Ru4 -126.9(4) .
C69 Ru4 C68 C67 -117.1(3) .
C70 Ru4 C68 C67 -79.2(2) .
C47 Ru4 C68 C67 -168.2(2) .
C46 Ru4 C68 C67 157.1(2) .
C45 Ru4 C68 C67 118.1(2) .
C66 Ru4 C68 C67 -36.7(2) .
C48 Ru4 C68 C67 -136.0(5) .
C53 Ru4 C68 C67 84.4(2) .
C54 Ru4 C68 C67 55.5(5) .
C70 Ru4 C68 C69 37.9(2) .
C47 Ru4 C68 C69 -51.1(3) .
C46 Ru4 C68 C69 -85.8(2) .
C45 Ru4 C68 C69 -124.7(2) .
C66 Ru4 C68 C69 80.4(2) .
C48 Ru4 C68 C69 -18.9(6) .
C67 Ru4 C68 C69 117.1(3) .
C53 Ru4 C68 C69 -158.5(2) .
C54 Ru4 C68 C69 172.6(3) .
C67 C68 C69 C70 0.5(4) .
Ru4 C68 C69 C70 -62.4(3) .
C67 C68 C69 Ru4 62.9(3) .
C68 Ru4 C69 C70 117.0(3) .
C47 Ru4 C69 C70 -100.8(2) .
C46 Ru4 C69 C70 -139.2(2) .
C45 Ru4 C69 C70 -171.4(2) .
C66 Ru4 C69 C70 37.3(2) .
C48 Ru4 C69 C70 -69.4(3) .
C67 Ru4 C69 C70 79.5(2) .
C53 Ru4 C69 C70 171.5(3) .
C54 Ru4 C69 C70 -54.8(5) .
C70 Ru4 C69 C68 -117.0(3) .
C47 Ru4 C69 C68 142.2(2) .
C46 Ru4 C69 C68 103.8(2) .
C45 Ru4 C69 C68 71.6(3) .
C66 Ru4 C69 C68 -79.7(2) .
C48 Ru4 C69 C68 173.6(2) .
C67 Ru4 C69 C68 -37.5(2) .
C53 Ru4 C69 C68 54.5(5) .
C54 Ru4 C69 C68 -171.8(4) .
C68 C69 C70 C66 -0.5(4) .
Ru4 C69 C70 C66 -63.2(3) .
C68 C69 C70 Ru4 62.8(3) .
C67 C66 C70 C69 0.2(4) .
C71 C66 C70 C69 -173.8(4) .
Ru4 C66 C70 C69 61.6(3) .
C67 C66 C70 Ru4 -61.4(3) .
C71 C66 C70 Ru4 124.6(4) .
C68 Ru4 C70 C69 -38.3(2) .
C47 Ru4 C70 C69 88.5(3) .
C46 Ru4 C70 C69 53.7(3) .
C45 Ru4 C70 C69 22.4(6) .
C66 Ru4 C70 C69 -117.7(3) .
C48 Ru4 C70 C69 127.6(2) .
C67 Ru4 C70 C69 -80.6(3) .
C53 Ru4 C70 C69 -169.9(4) .
C54 Ru4 C70 C69 160.4(2) .
C69 Ru4 C70 C66 117.7(3) .
C68 Ru4 C70 C66 79.5(2) .
C47 Ru4 C70 C66 -153.7(2) .
C46 Ru4 C70 C66 171.4(2) .
C45 Ru4 C70 C66 140.1(4) .
C48 Ru4 C70 C66 -114.7(2) .
C67 Ru4 C70 C66 37.1(2) .
C53 Ru4 C70 C66 -52.2(6) .
C54 Ru4 C70 C66 -81.8(3) .
C62 C61 C71 C66 -13.6(5) .
C65 C61 C71 C66 173.6(3) .
Ru3 C61 C71 C66 80.4(4) .
C62 C61 C71 C72 -137.8(4) .
C65 C61 C71 C72 49.3(5) .
Ru3 C61 C71 C72 -43.9(4) .
C62 C61 C71 C73 102.4(4) .
C65 C61 C71 C73 -70.4(5) .
Ru3 C61 C71 C73 -163.6(3) .
C70 C66 C71 C61 -173.6(4) .
C67 C66 C71 C61 13.4(5) .
Ru4 C66 C71 C61 -80.8(4) .
C70 C66 C71 C72 -48.9(5) .
C67 C66 C71 C72 138.1(4) .
Ru4 C66 C71 C72 43.9(4) .
C70 C66 C71 C73 70.2(5) .
C67 C66 C71 C73 -102.8(4) .
Ru4 C66 C71 C73 163.0(3) .
C68 C67 C74 C62 172.5(3) .
C66 C67 C74 C62 -16.3(5) .
Ru4 C67 C74 C62 79.3(4) .
C68 C67 C74 C75 47.3(5) .
C66 C67 C74 C75 -141.4(4) .
Ru4 C67 C74 C75 -45.8(4) .
C68 C67 C74 C76 -73.1(5) .
C66 C67 C74 C76 98.1(4) .
Ru4 C67 C74 C76 -166.3(3) .
C63 C62 C74 C67 -173.4(4) .
C61 C62 C74 C67 16.1(5) .
Ru3 C62 C74 C67 -80.0(4) .
C63 C62 C74 C75 -48.4(5) .
C61 C62 C74 C75 141.1(4) .
Ru3 C62 C74 C75 45.0(5) .
C63 C62 C74 C76 72.5(5) .
C61 C62 C74 C76 -98.0(4) .
Ru3 C62 C74 C76 165.9(3) .
O3 S1 C15 F1 62.6(3) .
O1 S1 C15 F1 -177.0(3) .
O2 S1 C15 F1 -56.9(3) .
O3 S1 C15 F2 -57.9(3) .
O1 S1 C15 F2 62.5(3) .
O2 S1 C15 F2 -177.5(3) .
O3 S1 C15 F3 -177.3(3) .
O1 S1 C15 F3 -56.9(3) .
O2 S1 C15 F3 63.2(3) .
O6 S2 C16 F6 179.3(4) .
O4 S2 C16 F6 -60.2(4) .
O5 S2 C16 F6 58.4(4) .
O6 S2 C16 F4 59.2(4) .
O4 S2 C16 F4 179.7(3) .
O5 S2 C16 F4 -61.7(3) .
O6 S2 C16 F5 -60.0(4) .
O4 S2 C16 F5 60.6(4) .
O5 S2 C16 F5 179.2(3) .
O9 S3 C55 F9 -177.2(3) .
O8 S3 C55 F9 61.9(3) .
O7 S3 C55 F9 -57.0(3) .
O9 S3 C55 F8 -55.3(4) .
O8 S3 C55 F8 -176.2(3) .
O7 S3 C55 F8 64.9(3) .
O9 S3 C55 F7 63.9(3) .
O8 S3 C55 F7 -57.0(3) .
O7 S3 C55 F7 -175.9(3) .
O12 S4 C56 F11 -61.3(4) .
O10 S4 C56 F11 59.4(4) .
O11 S4 C56 F11 178.3(4) .
O12 S4 C56 F10 59.9(3) .
O10 S4 C56 F10 -179.3(3) .
O11 S4 C56 F10 -60.4(3) .
O12 S4 C56 F12 178.1(3) .
O10 S4 C56 F12 -61.1(4) .
O11 S4 C56 F12 57.8(4) .
